data_4346667
loop_
_publ_author_name
'Konarev, Dmitri V.'
'Kuzmin, Alexey V.'
'Nakano, Yoshiaki'
'Faraonov, Maxim A.'
'Khasanov, Salavat S.'
'Otsuka, Akihiro'
'Yamochi, Hideki'
'Saito, Gunzi'
'Lyubovskaya, Rimma N.'

_publ_section_title
;
 Coordination Complexes of Transition Metals (M = Mo, Fe, Rh, and Ru) with
 Tin(II) Phthalocyanine in Neutral, Monoanionic, and Dianionic States.
;
_journal_issue 4
_journal_name_full 'Inorganic chemistry'
_journal_page_first 1390
_journal_page_last 1402
_journal_paper_doi 10.1021/acs.inorgchem.5b01906
_journal_volume 55
_journal_year 2016
_chemical_formula_moiety '(C71 H37 N16 Sn2 Mo o2), (C18 H36 N2 O6 Na) 3.5(C6 H4 Cl2)'
_chemical_formula_sum 'C110 H87 Cl7 Mo N18 Na O8 Sn2'
_chemical_formula_weight 2393.43
_space_group_crystal_system triclinic
_space_group_IT_number 2
_space_group_name_Hall '-P 1'
_space_group_name_H-M_alt 'P -1'
_atom_sites_solution_hydrogens geom
_atom_sites_solution_primary direct
_atom_sites_solution_secondary difmap
_audit_creation_method SHELXL-2013
_cell_angle_alpha 85.695(2)
_cell_angle_beta 88.189(2)
_cell_angle_gamma 77.512(2)
_cell_formula_units_Z 2
_cell_length_a 17.0023(4)
_cell_length_b 17.4314(5)
_cell_length_c 17.7859(3)
_cell_measurement_reflns_used 13250
_cell_measurement_temperature 150(2)
_cell_measurement_theta_max 25
_cell_measurement_theta_min 5
_cell_volume 5131.4(2)
_computing_cell_refinement
;
CrysAlisPro, Agilent Technologies,
Version 1.171.37.35 (release 13-08-2014 CrysAlis171 .NET)
(compiled Aug 13 2014,18:06:01)
;
_computing_data_collection
;
CrysAlisPro, Agilent Technologies,
Version 1.171.37.35 (release 13-08-2014 CrysAlis171 .NET)
(compiled Aug 13 2014,18:06:01)
;
_computing_data_reduction
;
CrysAlisPro, Agilent Technologies,
Version 1.171.37.35 (release 13-08-2014 CrysAlis171 .NET)
(compiled Aug 13 2014,18:06:01)
;
_computing_molecular_graphics WinGX
_computing_publication_material WinGX
_computing_structure_refinement 'SHELXL-2013 (Sheldrick, 2013)'
_computing_structure_solution 'SHELXL-2013 (Sheldrick, 2013)'
_diffrn_ambient_temperature 150(2)
_diffrn_detector 'CCD plate'
_diffrn_detector_area_resol_mean 10.4566
_diffrn_detector_type AtlasS2
_diffrn_measured_fraction_theta_full 0.999
_diffrn_measured_fraction_theta_max 0.858
_diffrn_measurement_device 'four-circle diffractometer'
_diffrn_measurement_device_type 'Xcalibur, AtlasS2, Gemini'
_diffrn_measurement_method '\w scans'
_diffrn_radiation_monochromator graphite
_diffrn_radiation_probe x-ray
_diffrn_radiation_type 'Mo K\a'
_diffrn_radiation_wavelength 0.71073
_diffrn_reflns_av_R_equivalents 0.0331
_diffrn_reflns_av_unetI/netI 0.0748
_diffrn_reflns_Laue_measured_fraction_full 0.999
_diffrn_reflns_Laue_measured_fraction_max 0.858
_diffrn_reflns_limit_h_max 21
_diffrn_reflns_limit_h_min -23
_diffrn_reflns_limit_k_max 23
_diffrn_reflns_limit_k_min -23
_diffrn_reflns_limit_l_max 23
_diffrn_reflns_limit_l_min -23
_diffrn_reflns_number 44402
_diffrn_reflns_point_group_measured_fraction_full 0.999
_diffrn_reflns_point_group_measured_fraction_max 0.858
_diffrn_reflns_theta_full 25.242
_diffrn_reflns_theta_max 29.048
_diffrn_reflns_theta_min 1.667
_diffrn_source 'Enhance (Mo) X-ray Source'
_exptl_absorpt_coefficient_mu 0.858
_exptl_absorpt_correction_T_max 0.927
_exptl_absorpt_correction_T_min 0.805
_exptl_absorpt_correction_type analytical
_exptl_absorpt_process_details
;
CrysAlisPro, Agilent Technologies,
Version 1.171.37.35 (release 13-08-2014 CrysAlis171 .NET)
(compiled Aug 13 2014,18:06:01)
Analytical numeric absorption correction using a multifaceted crystal
model based on expressions derived by R.C. Clark & J.S. Reid.
(Clark, R. C. & Reid, J. S. (1995). Acta Cryst. A51, 887-897)
Empirical absorption correction using spherical harmonics,
 implemented in SCALE3 ABSPACK scaling algorithm.
;
_exptl_crystal_colour black
_exptl_crystal_density_diffrn 1.549
_exptl_crystal_description block
_exptl_crystal_F_000 2418
_exptl_crystal_size_max 0.455
_exptl_crystal_size_mid 0.280
_exptl_crystal_size_min 0.116
_refine_diff_density_max 1.607
_refine_diff_density_min -0.978
_refine_diff_density_rms 0.110
_refine_ls_extinction_method none
_refine_ls_goodness_of_fit_ref 1.040
_refine_ls_hydrogen_treatment constr
_refine_ls_matrix_type full
_refine_ls_number_parameters 1589
_refine_ls_number_reflns 23517
_refine_ls_number_restraints 1039
_refine_ls_restrained_S_all 1.028
_refine_ls_R_factor_all 0.1143
_refine_ls_R_factor_gt 0.0623
_refine_ls_shift/su_max 0.006
_refine_ls_shift/su_mean 0.000
_refine_ls_structure_factor_coef Fsqd
_refine_ls_weighting_details
;
 w=1/[\s^2^(Fo^2^)+(0.0717P)^2^+12.4907P]
 where P=(Fo^2^+2Fc^2^)/3
;
_refine_ls_weighting_scheme calc
_refine_ls_wR_factor_gt 0.1455
_refine_ls_wR_factor_ref 0.1779
_reflns_Friedel_coverage 0.000
_reflns_number_gt 14971
_reflns_number_total 23517
_reflns_threshold_expression 'I > 2\s(I)'
_cod_data_source_file ic5b01906_si_002.cif
_cod_data_source_block CpMo(CO)2SnPc2_crypt(Na)_3.5C6H4Cl2
_cod_database_code 4346667
_shelx_space_group_comment
;
The symmetry employed for this shelxl refinement is uniquely defined
by the following loop, which should always be used as a source of
symmetry information in preference to the above space-group names.
They are only intended as comments.
;
_shelx_estimated_absorpt_t_min 0.696
_shelx_estimated_absorpt_t_max 0.907
_shelxl_version_number 2013-2

loop_
_space_group_symop_operation_xyz
'x, y, z'
'-x, -y, -z'

loop_
_atom_site_label
_atom_site_type_symbol
_atom_site_fract_x
_atom_site_fract_y
_atom_site_fract_z
_atom_site_U_iso_or_equiv
_atom_site_adp_type
_atom_site_occupancy
_atom_site_site_symmetry_order
_atom_site_calc_flag
_atom_site_refinement_flags_posn
_atom_site_refinement_flags_adp
_atom_site_refinement_flags_occupancy
_atom_site_disorder_assembly
_atom_site_disorder_group
Mo Mo 0.25875(3) 0.70865(3) 0.21458(3) 0.03341(12) Uani 1 1 d . . . . .
C101 C 0.2174(3) 0.8231(4) 0.1908(3) 0.0386(13) Uani 1 1 d . . . . .
C102 C 0.2552(3) 0.6916(4) 0.3253(3) 0.0390(13) Uani 1 1 d . . . . .
C103 C 0.2706(5) 0.6674(4) 0.0910(4) 0.0572(18) Uani 1 1 d . . . . .
H103 H 0.2492 0.7020 0.0493 0.069 Uiso 1 1 calc R U . . .
C104 C 0.3462(5) 0.6575(5) 0.1195(4) 0.067(2) Uani 1 1 d . . . . .
H104 H 0.3861 0.6848 0.1005 0.081 Uiso 1 1 calc R U . . .
C105 C 0.3561(5) 0.6026(5) 0.1794(5) 0.073(2) Uani 1 1 d . . . . .
H105 H 0.4032 0.5858 0.2087 0.088 Uiso 1 1 calc R U . . .
C106 C 0.2854(6) 0.5760(4) 0.1896(4) 0.073(2) Uani 1 1 d . . . . .
H106 H 0.2753 0.5371 0.2268 0.087 Uiso 1 1 calc R U . . .
C107 C 0.2308(4) 0.6175(4) 0.1343(4) 0.0588(19) Uani 1 1 d . . . . .
H107 H 0.1770 0.6121 0.1281 0.071 Uiso 1 1 calc R U . . .
O1 O 0.1941(2) 0.8892(3) 0.1744(2) 0.0483(10) Uani 1 1 d . . . . .
O2 O 0.2567(2) 0.6750(3) 0.3899(2) 0.0499(11) Uani 1 1 d . . . . .
Sn2 Sn 0.10068(2) 0.73244(2) 0.24880(2) 0.03714(11) Uani 1 1 d . . . . .
C201 C 0.0817(3) 0.6231(4) 0.3940(4) 0.0420(14) Uani 1 1 d . . . . .
C202 C 0.0918(3) 0.6216(4) 0.4750(3) 0.0428(14) Uani 1 1 d . . . . .
C203 C 0.0930(3) 0.6972(3) 0.4932(3) 0.0382(13) Uani 1 1 d . . . . .
C204 C 0.0816(3) 0.7471(3) 0.4237(3) 0.0350(12) Uani 1 1 d . . . . .
C205 C 0.0629(3) 0.8701(3) 0.3584(3) 0.0335(12) Uani 1 1 d . . . . .
C206 C 0.0479(3) 0.9547(3) 0.3562(3) 0.0323(11) Uani 1 1 d . . . . .
C207 C 0.0250(3) 0.9832(3) 0.2823(3) 0.0363(12) Uani 1 1 d . . . . .
C208 C 0.0271(3) 0.9156(4) 0.2406(3) 0.0394(13) Uani 1 1 d . . . . .
C209 C -0.0009(3) 0.8584(4) 0.1322(3) 0.0497(16) Uani 1 1 d . . . . .
C210 C -0.0317(4) 0.8644(5) 0.0556(3) 0.0570(19) Uani 1 1 d . . . . .
C211 C -0.0290(4) 0.7883(5) 0.0369(4) 0.062(2) Uani 1 1 d . . . . .
C212 C 0.0006(4) 0.7358(5) 0.1000(4) 0.0551(18) Uani 1 1 d . . . . .
C213 C 0.0264(4) 0.6124(5) 0.1640(4) 0.058(2) Uani 1 1 d . . . . .
C214 C 0.0244(4) 0.5294(5) 0.1710(5) 0.068(2) Uani 1 1 d . . . . .
C215 C 0.0486(4) 0.4991(4) 0.2449(5) 0.066(2) Uani 1 1 d . . . . .
C216 C 0.0625(4) 0.5650(4) 0.2837(4) 0.0535(17) Uani 1 1 d . . . . .
C217 C 0.0981(4) 0.5599(4) 0.5303(4) 0.0556(17) Uani 1 1 d . . . . .
H217 H 0.0955 0.5083 0.5184 0.067 Uiso 1 1 calc R U . . .
C218 C 0.1083(4) 0.5772(4) 0.6031(4) 0.0609(19) Uani 1 1 d . . . . .
H218 H 0.1141 0.5360 0.6420 0.073 Uiso 1 1 calc R U . . .
C219 C 0.1106(4) 0.6524(4) 0.6218(4) 0.0583(18) Uani 1 1 d . . . . .
H219 H 0.1171 0.6617 0.6729 0.070 Uiso 1 1 calc R U . . .
C220 C 0.1033(3) 0.7145(4) 0.5668(3) 0.0442(14) Uani 1 1 d . . . . .
H220 H 0.1054 0.7662 0.5789 0.053 Uiso 1 1 calc R U . . .
C221 C 0.0473(3) 1.0063(3) 0.4128(3) 0.0351(12) Uani 1 1 d . . . . .
H221 H 0.0640 0.9873 0.4625 0.042 Uiso 1 1 calc R U . . .
C222 C 0.0216(3) 1.0853(3) 0.3941(3) 0.0415(13) Uani 1 1 d . . . . .
H222 H 0.0195 1.1216 0.4318 0.050 Uiso 1 1 calc R U . . .
C223 C -0.0020(4) 1.1142(4) 0.3198(3) 0.0439(14) Uani 1 1 d . . . . .
H223 H -0.0196 1.1693 0.3086 0.053 Uiso 1 1 calc R U . . .
C224 C 0.0003(3) 1.0640(4) 0.2638(3) 0.0424(14) Uani 1 1 d . . . . .
H224 H -0.0144 1.0835 0.2137 0.051 Uiso 1 1 calc R U . . .
C225 C -0.0613(4) 0.9291(5) 0.0074(4) 0.069(2) Uani 1 1 d . . . . .
H225 H -0.0649 0.9810 0.0221 0.083 Uiso 1 1 calc R U . . .
C226 C -0.0855(5) 0.9158(7) -0.0626(4) 0.092(3) Uani 1 1 d . . . . .
H226 H -0.1041 0.9592 -0.0978 0.111 Uiso 1 1 calc R U . . .
C227 C -0.0833(5) 0.8405(8) -0.0828(4) 0.094(3) Uani 1 1 d . . . . .
H227 H -0.1006 0.8334 -0.1315 0.113 Uiso 1 1 calc R U . . .
C228 C -0.0567(5) 0.7755(6) -0.0346(4) 0.082(3) Uani 1 1 d . . . . .
H228 H -0.0568 0.7240 -0.0485 0.098 Uiso 1 1 calc R U . . .
C229 C 0.0003(5) 0.4805(6) 0.1217(6) 0.091(3) Uani 1 1 d . . . . .
H229 H -0.0170 0.5004 0.0724 0.109 Uiso 1 1 calc R U . . .
C230 C 0.0017(7) 0.4045(8) 0.1448(8) 0.122(5) Uani 1 1 d . . . . .
H230 H -0.0144 0.3711 0.1112 0.146 Uiso 1 1 calc R U . . .
C231 C 0.0265(6) 0.3744(6) 0.2171(8) 0.107(4) Uani 1 1 d . . . . .
H231 H 0.0274 0.3206 0.2313 0.128 Uiso 1 1 calc R U . . .
C232 C 0.0503(5) 0.4213(5) 0.2701(6) 0.084(3) Uani 1 1 d . . . . .
H232 H 0.0664 0.4010 0.3197 0.101 Uiso 1 1 calc R U . . .
N201 N 0.0740(3) 0.7009(3) 0.3646(3) 0.0390(11) Uani 1 1 d . . . . .
N202 N 0.0496(3) 0.8480(3) 0.2869(2) 0.0364(10) Uani 1 1 d . . . . .
N203 N 0.0187(3) 0.7798(3) 0.1579(3) 0.0463(13) Uani 1 1 d . . . . .
N204 N 0.0497(3) 0.6313(3) 0.2346(3) 0.0493(13) Uani 1 1 d . . . . .
N205 N 0.0788(3) 0.8239(3) 0.4213(2) 0.0349(10) Uani 1 1 d . . . . .
N206 N 0.0050(3) 0.9201(3) 0.1681(3) 0.0474(13) Uani 1 1 d . . . . .
N207 N 0.0056(3) 0.6600(4) 0.1027(4) 0.0651(18) Uani 1 1 d . . . . .
N208 N 0.0787(3) 0.5606(3) 0.3569(3) 0.0508(13) Uani 1 1 d . . . . .
Sn1 Sn 0.37434(2) 0.77615(2) 0.26199(2) 0.03469(10) Uani 1 1 d . . . . .
C301 C 0.3108(3) 0.8466(4) 0.4132(3) 0.0401(13) Uani 1 1 d . . . . .
C302 C 0.2986(4) 0.8196(4) 0.4915(3) 0.0432(14) Uani 1 1 d . . . . .
C303 C 0.3558(4) 0.7498(4) 0.5062(3) 0.0453(14) Uani 1 1 d . . . . .
C304 C 0.3998(3) 0.7310(4) 0.4358(3) 0.0415(13) Uani 1 1 d . . . . .
C305 C 0.4972(3) 0.6511(4) 0.3634(4) 0.0437(14) Uani 1 1 d . . . . .
C306 C 0.5633(3) 0.5847(4) 0.3571(4) 0.0459(15) Uani 1 1 d . . . . .
C307 C 0.5892(3) 0.5869(4) 0.2819(4) 0.0475(15) Uani 1 1 d . . . . .
C308 C 0.5397(3) 0.6554(4) 0.2434(4) 0.0439(14) Uani 1 1 d . . . . .
C309 C 0.5133(3) 0.7480(4) 0.1414(3) 0.0439(14) Uani 1 1 d . . . . .
C310 C 0.5301(4) 0.7783(4) 0.0655(3) 0.0464(14) Uani 1 1 d . . . . .
C311 C 0.4849(3) 0.8549(4) 0.0552(3) 0.0418(13) Uani 1 1 d . . . . .
C312 C 0.4387(3) 0.8713(4) 0.1244(3) 0.0405(13) Uani 1 1 d . . . . .
C313 C 0.3472(3) 0.9554(3) 0.1993(3) 0.0385(13) Uani 1 1 d . . . . .
C314 C 0.2986(3) 1.0313(3) 0.2134(3) 0.0404(13) Uani 1 1 d . . . . .
C315 C 0.2642(3) 1.0236(3) 0.2856(3) 0.0404(13) Uani 1 1 d . . . . .
C316 C 0.2923(3) 0.9431(3) 0.3148(3) 0.0393(13) Uani 1 1 d . . . . .
C317 C 0.2459(4) 0.8524(4) 0.5478(3) 0.0503(15) Uani 1 1 d . . . . .
H317 H 0.2065 0.8994 0.5378 0.060 Uiso 1 1 calc R U . . .
C318 C 0.2532(5) 0.8139(4) 0.6189(4) 0.0588(18) Uani 1 1 d . . . . .
H318 H 0.2182 0.8349 0.6585 0.071 Uiso 1 1 calc R U . . .
C319 C 0.3110(5) 0.7449(5) 0.6334(4) 0.069(2) Uani 1 1 d . . . . .
H319 H 0.3143 0.7197 0.6828 0.082 Uiso 1 1 calc R U . . .
C320 C 0.3635(5) 0.7119(4) 0.5781(4) 0.0569(17) Uani 1 1 d . . . . .
H320 H 0.4034 0.6653 0.5887 0.068 Uiso 1 1 calc R U . . .
C321 C 0.6021(4) 0.5271(4) 0.4096(4) 0.0548(17) Uani 1 1 d . . . . .
H321 H 0.5850 0.5258 0.4610 0.066 Uiso 1 1 calc R U . . .
C322 C 0.6665(4) 0.4717(4) 0.3844(5) 0.063(2) Uani 1 1 d . . . . .
H322 H 0.6947 0.4322 0.4193 0.075 Uiso 1 1 calc R U . . .
C323 C 0.6910(4) 0.4725(4) 0.3093(5) 0.068(2) Uani 1 1 d . . . . .
H323 H 0.7346 0.4326 0.2939 0.082 Uiso 1 1 calc R U . . .
C324 C 0.6540(4) 0.5296(4) 0.2566(5) 0.0582(18) Uani 1 1 d . . . . .
H324 H 0.6714 0.5302 0.2053 0.070 Uiso 1 1 calc R U . . .
C325 C 0.5798(4) 0.7449(4) 0.0080(4) 0.0599(18) Uani 1 1 d . . . . .
H325 H 0.6109 0.6926 0.0147 0.072 Uiso 1 1 calc R U . . .
C326 C 0.5831(5) 0.7892(5) -0.0593(4) 0.067(2) Uani 1 1 d . . . . .
H326 H 0.6164 0.7670 -0.0995 0.081 Uiso 1 1 calc R U . . .
C327 C 0.5380(4) 0.8666(4) -0.0690(4) 0.0566(17) Uani 1 1 d . . . . .
H327 H 0.5410 0.8960 -0.1158 0.068 Uiso 1 1 calc R U . . .
C328 C 0.4888(4) 0.9010(4) -0.0110(4) 0.0472(15) Uani 1 1 d . . . . .
H328 H 0.4592 0.9539 -0.0168 0.057 Uiso 1 1 calc R U . . .
C329 C 0.2840(3) 1.1033(4) 0.1722(4) 0.0488(15) Uani 1 1 d . . . . .
H329 H 0.3068 1.1088 0.1232 0.059 Uiso 1 1 calc R U . . .
C330 C 0.2356(4) 1.1665(4) 0.2040(4) 0.0558(17) Uani 1 1 d . . . . .
H330 H 0.2252 1.2163 0.1764 0.067 Uiso 1 1 calc R U . . .
C331 C 0.2012(4) 1.1593(4) 0.2760(4) 0.0561(17) Uani 1 1 d . . . . .
H331 H 0.1677 1.2041 0.2963 0.067 Uiso 1 1 calc R U . . .
C332 C 0.2154(4) 1.0875(4) 0.3179(4) 0.0504(15) Uani 1 1 d . . . . .
H332 H 0.1926 1.0822 0.3670 0.060 Uiso 1 1 calc R U . . .
N301 N 0.3713(3) 0.7912(3) 0.3812(3) 0.0385(11) Uani 1 1 d . . . . .
N302 N 0.4839(3) 0.6928(3) 0.2949(3) 0.0393(11) Uani 1 1 d . . . . .
N303 N 0.4563(3) 0.8055(3) 0.1748(3) 0.0389(11) Uani 1 1 d . . . . .
N304 N 0.3437(3) 0.9034(3) 0.2612(3) 0.0384(11) Uani 1 1 d . . . . .
N305 N 0.4568(3) 0.6676(3) 0.4291(3) 0.0440(12) Uani 1 1 d . . . . .
N306 N 0.5508(3) 0.6786(3) 0.1712(3) 0.0464(12) Uani 1 1 d . . . . .
N307 N 0.3893(3) 0.9402(3) 0.1351(3) 0.0399(11) Uani 1 1 d . . . . .
N308 N 0.2726(3) 0.9157(3) 0.3837(3) 0.0408(11) Uani 1 1 d . . . . .
Na4 Na 0.7346(2) 0.8211(2) 0.2916(2) 0.0659(9) Uani 0.633(4) 1 d D . P A 1
C401 C 0.8423(5) 0.7259(5) 0.4622(5) 0.0659(16) Uani 0.633(4) 1 d D U P A 1
H40A H 0.8933 0.6889 0.4764 0.079 Uiso 0.633(4) 1 calc R U P A 1
H40B H 0.8048 0.7280 0.5062 0.079 Uiso 0.633(4) 1 calc R U P A 1
C402 C 0.8584(4) 0.8067(5) 0.4420(5) 0.0663(16) Uani 0.633(4) 1 d D U P A 1
H40C H 0.8837 0.8249 0.4848 0.080 Uiso 0.633(4) 1 calc R U P A 1
H40D H 0.8954 0.8054 0.3978 0.080 Uiso 0.633(4) 1 calc R U P A 1
C403 C 0.7876(5) 0.9378(5) 0.4171(5) 0.0566(17) Uani 0.633(4) 1 d D U P A 1
H40E H 0.8096 0.9519 0.4638 0.068 Uiso 0.633(4) 1 calc R U P A 1
H40F H 0.7323 0.9700 0.4112 0.068 Uiso 0.633(4) 1 calc R U P A 1
C404 C 0.8379(5) 0.9584(5) 0.3519(4) 0.0559(17) Uani 0.633(4) 1 d D U P A 1
H40G H 0.8304 1.0163 0.3440 0.067 Uiso 0.633(4) 1 calc R U P A 1
H40H H 0.8955 0.9360 0.3620 0.067 Uiso 0.633(4) 1 calc R U P A 1
C405 C 0.8180(6) 0.9774(8) 0.2217(6) 0.102(4) Uani 0.633(4) 1 d D U P A 1
H40I H 0.8059 1.0318 0.2381 0.123 Uiso 0.633(4) 1 calc R U P A 1
H40J H 0.8749 0.9666 0.2040 0.123 Uiso 0.633(4) 1 calc R U P A 1
C406 C 0.7761(5) 0.9785(8) 0.1646(6) 0.102(4) Uani 0.633(4) 1 d D U P A 1
H40K H 0.8098 0.9455 0.1277 0.123 Uiso 0.633(4) 1 calc R U P A 1
H40L H 0.7639 1.0332 0.1416 0.123 Uiso 0.633(4) 1 calc R U P A 1
C407 C 0.8710(4) 0.6462(4) 0.3549(4) 0.0493(15) Uani 0.633(4) 1 d D U P A 1
H40M H 0.8932 0.5978 0.3866 0.059 Uiso 0.633(4) 1 calc R U P A 1
H40N H 0.9152 0.6743 0.3434 0.059 Uiso 0.633(4) 1 calc R U P A 1
C408 C 0.8426(5) 0.6234(5) 0.2823(4) 0.0495(15) Uani 0.633(4) 1 d D U P A 1
H40O H 0.8874 0.5879 0.2570 0.059 Uiso 0.633(4) 1 calc R U P A 1
H40P H 0.7985 0.5949 0.2927 0.059 Uiso 0.633(4) 1 calc R U P A 1
C409 C 0.7796(8) 0.6731(7) 0.1656(5) 0.096(3) Uani 0.633(4) 1 d D U P A 1
H40Q H 0.8133 0.6249 0.1458 0.116 Uiso 0.633(4) 1 calc R U P A 1
H40R H 0.7249 0.6637 0.1766 0.116 Uiso 0.633(4) 1 calc R U P A 1
C410 C 0.7755(9) 0.7402(7) 0.1093(6) 0.097(3) Uani 0.633(4) 1 d D U P A 1
H41A H 0.8292 0.7532 0.1019 0.116 Uiso 0.633(4) 1 calc R U P A 1
H41B H 0.7576 0.7271 0.0604 0.116 Uiso 0.633(4) 1 calc R U P A 1
C411 C 0.7252(9) 0.8625(7) 0.0754(6) 0.091(3) Uani 0.633(4) 1 d D U P A 1
H41C H 0.7027 0.8495 0.0285 0.110 Uiso 0.633(4) 1 calc R U P A 1
H41D H 0.7813 0.8682 0.0655 0.110 Uiso 0.633(4) 1 calc R U P A 1
C412 C 0.6755(8) 0.9341(7) 0.1047(6) 0.091(3) Uani 0.633(4) 1 d D U P A 1
H41E H 0.6763 0.9790 0.0674 0.109 Uiso 0.633(4) 1 calc R U P A 1
H41F H 0.6191 0.9275 0.1100 0.109 Uiso 0.633(4) 1 calc R U P A 1
C413 C 0.7422(4) 0.6563(4) 0.4241(5) 0.0547(14) Uani 0.633(4) 1 d D U P A 1
H41G H 0.7609 0.6188 0.4677 0.066 Uiso 0.633(4) 1 calc R U P A 1
H41H H 0.7292 0.6260 0.3830 0.066 Uiso 0.633(4) 1 calc R U P A 1
C414 C 0.6672(4) 0.7153(5) 0.4466(5) 0.0552(14) Uani 0.633(4) 1 d D U P A 1
H41I H 0.6254 0.6873 0.4668 0.066 Uiso 0.633(4) 1 calc R U P A 1
H41J H 0.6802 0.7473 0.4862 0.066 Uiso 0.633(4) 1 calc R U P A 1
C415 C 0.5725(4) 0.8256(5) 0.4021(5) 0.060(2) Uani 0.633(4) 1 d D U P A 1
H41K H 0.5907 0.8586 0.4380 0.072 Uiso 0.633(4) 1 calc R U P A 1
H41L H 0.5296 0.8020 0.4271 0.072 Uiso 0.633(4) 1 calc R U P A 1
C416 C 0.5408(4) 0.8745(5) 0.3337(6) 0.060(2) Uani 0.633(4) 1 d D U P A 1
H41M H 0.5268 0.8405 0.2963 0.072 Uiso 0.633(4) 1 calc R U P A 1
H41N H 0.4912 0.9128 0.3468 0.072 Uiso 0.633(4) 1 calc R U P A 1
C417 C 0.5679(5) 0.9733(5) 0.2426(6) 0.066(2) Uani 0.633(4) 1 d D U P A 1
H41O H 0.5251 1.0148 0.2631 0.079 Uiso 0.633(4) 1 calc R U P A 1
H41P H 0.5442 0.9483 0.2034 0.079 Uiso 0.633(4) 1 calc R U P A 1
C418 C 0.6360(6) 1.0093(6) 0.2088(6) 0.066(2) Uani 0.633(4) 1 d D U P A 1
H41Q H 0.6137 1.0518 0.1703 0.079 Uiso 0.633(4) 1 calc R U P A 1
H41R H 0.6594 1.0335 0.2490 0.079 Uiso 0.633(4) 1 calc R U P A 1
N401 N 0.8069(3) 0.6971(3) 0.3984(3) 0.0519(14) Uani 0.633(4) 1 d D . P A 1
N402 N 0.7001(4) 0.9523(4) 0.1741(4) 0.063(3) Uani 0.633(4) 1 d D . P A 1
O401 O 0.7836(3) 0.8580(3) 0.4253(3) 0.0644(15) Uani 0.633(4) 1 d D . P A 1
O402 O 0.8148(3) 0.9277(4) 0.2867(3) 0.0630(18) Uani 0.633(4) 1 d D . P A 1
O403 O 0.8151(4) 0.6915(4) 0.2352(3) 0.0713(18) Uani 0.633(4) 1 d D . P A 1
O404 O 0.7211(5) 0.8033(5) 0.1363(4) 0.099(3) Uani 0.633(4) 1 d D . P A 1
O405 O 0.6381(3) 0.7651(3) 0.3810(3) 0.0586(14) Uani 0.633(4) 1 d D . P A 1
O406 O 0.5999(3) 0.9159(3) 0.3015(4) 0.057(2) Uani 0.633(4) 1 d D . P A 1
Na7 Na 0.7250(3) 0.8296(2) 0.3056(3) 0.0659(9) Uani 0.367(4) 1 d D . P A 2
C701 C 0.8551(5) 0.7139(5) 0.4543(5) 0.0659(16) Uani 0.367(4) 1 d D . P A 2
H70A H 0.9084 0.6775 0.4597 0.079 Uiso 0.367(4) 1 calc R U P A 2
H70B H 0.8234 0.7074 0.5011 0.079 Uiso 0.367(4) 1 calc R U P A 2
C702 C 0.8662(5) 0.7976(5) 0.4436(5) 0.0663(16) Uani 0.367(4) 1 d D . P A 2
H70C H 0.8958 0.8101 0.4865 0.080 Uiso 0.367(4) 1 calc R U P A 2
H70D H 0.8973 0.8050 0.3966 0.080 Uiso 0.367(4) 1 calc R U P A 2
C703 C 0.7891(6) 0.9276(5) 0.4414(5) 0.0566(17) Uani 0.367(4) 1 d D . P A 2
H70E H 0.8161 0.9353 0.4880 0.068 Uiso 0.367(4) 1 calc R U P A 2
H70F H 0.7328 0.9578 0.4441 0.068 Uiso 0.367(4) 1 calc R U P A 2
C704 C 0.8303(6) 0.9605(5) 0.3755(5) 0.0559(17) Uani 0.367(4) 1 d D . P A 2
H70G H 0.8202 1.0186 0.3759 0.067 Uiso 0.367(4) 1 calc R U P A 2
H70H H 0.8892 0.9394 0.3782 0.067 Uiso 0.367(4) 1 calc R U P A 2
C705 C 0.7943(6) 0.9987(8) 0.2501(7) 0.102(4) Uani 0.367(4) 1 d D . P A 2
H70I H 0.7832 1.0493 0.2744 0.123 Uiso 0.367(4) 1 calc R U P A 2
H70J H 0.8486 0.9930 0.2266 0.123 Uiso 0.367(4) 1 calc R U P A 2
C706 C 0.7457(6) 1.0070(8) 0.1971(7) 0.102(4) Uani 0.367(4) 1 d D . P A 2
H70K H 0.7753 0.9821 0.1533 0.123 Uiso 0.367(4) 1 calc R U P A 2
H70L H 0.7290 1.0641 0.1827 0.123 Uiso 0.367(4) 1 calc R U P A 2
C707 C 0.8730(5) 0.6535(5) 0.3350(5) 0.0493(15) Uani 0.367(4) 1 d D . P A 2
H70M H 0.9003 0.6017 0.3585 0.059 Uiso 0.367(4) 1 calc R U P A 2
H70N H 0.9143 0.6851 0.3239 0.059 Uiso 0.367(4) 1 calc R U P A 2
C708 C 0.8368(6) 0.6410(5) 0.2621(5) 0.0495(15) Uani 0.367(4) 1 d D . P A 2
H70O H 0.8791 0.6121 0.2290 0.059 Uiso 0.367(4) 1 calc R U P A 2
H70P H 0.7953 0.6092 0.2722 0.059 Uiso 0.367(4) 1 calc R U P A 2
C709 C 0.7589(8) 0.7055(7) 0.1575(6) 0.096(3) Uani 0.367(4) 1 d D . P A 2
H70Q H 0.7912 0.6626 0.1290 0.116 Uiso 0.367(4) 1 calc R U P A 2
H70R H 0.7064 0.6919 0.1714 0.116 Uiso 0.367(4) 1 calc R U P A 2
C710 C 0.7460(9) 0.7804(8) 0.1108(6) 0.097(3) Uani 0.367(4) 1 d D . P A 2
H71A H 0.7977 0.7969 0.1011 0.116 Uiso 0.367(4) 1 calc R U P A 2
H71B H 0.7228 0.7743 0.0618 0.116 Uiso 0.367(4) 1 calc R U P A 2
C711 C 0.6883(10) 0.9041(7) 0.0971(6) 0.091(3) Uani 0.367(4) 1 d D . P A 2
H71C H 0.6608 0.8976 0.0504 0.110 Uiso 0.367(4) 1 calc R U P A 2
H71D H 0.7424 0.9139 0.0838 0.110 Uiso 0.367(4) 1 calc R U P A 2
C712 C 0.6404(8) 0.9677(7) 0.1394(6) 0.091(3) Uani 0.367(4) 1 d D . P A 2
H71E H 0.6353 1.0180 0.1082 0.109 Uiso 0.367(4) 1 calc R U P A 2
H71F H 0.5856 0.9578 0.1480 0.109 Uiso 0.367(4) 1 calc R U P A 2
C713 C 0.7538(5) 0.6465(5) 0.4149(5) 0.0547(14) Uani 0.367(4) 1 d D . P A 2
H71G H 0.7788 0.6035 0.4519 0.066 Uiso 0.367(4) 1 calc R U P A 2
H71H H 0.7369 0.6224 0.3711 0.066 Uiso 0.367(4) 1 calc R U P A 2
C714 C 0.6806(5) 0.6977(5) 0.4508(5) 0.0552(14) Uani 0.367(4) 1 d D . P A 2
H71I H 0.6427 0.6649 0.4704 0.066 Uiso 0.367(4) 1 calc R U P A 2
H71J H 0.6973 0.7237 0.4933 0.066 Uiso 0.367(4) 1 calc R U P A 2
C715 C 0.5782(5) 0.8091(6) 0.4283(6) 0.060(2) Uani 0.367(4) 1 d D . P A 2
H71K H 0.5996 0.8369 0.4669 0.072 Uiso 0.367(4) 1 calc R U P A 2
H71L H 0.5396 0.7799 0.4534 0.072 Uiso 0.367(4) 1 calc R U P A 2
C716 C 0.5370(5) 0.8666(6) 0.3693(7) 0.060(2) Uani 0.367(4) 1 d D . P A 2
H71M H 0.5197 0.8382 0.3287 0.072 Uiso 0.367(4) 1 calc R U P A 2
H71N H 0.4884 0.9000 0.3911 0.072 Uiso 0.367(4) 1 calc R U P A 2
C717 C 0.5496(6) 0.9797(6) 0.2896(7) 0.066(2) Uani 0.367(4) 1 d D . P A 2
H71O H 0.5083 1.0153 0.3186 0.079 Uiso 0.367(4) 1 calc R U P A 2
H71P H 0.5224 0.9599 0.2491 0.079 Uiso 0.367(4) 1 calc R U P A 2
C718 C 0.6116(6) 1.0238(6) 0.2556(7) 0.066(2) Uani 0.367(4) 1 d D . P A 2
H71Q H 0.5836 1.0707 0.2247 0.079 Uiso 0.367(4) 1 calc R U P A 2
H71R H 0.6388 1.0425 0.2969 0.079 Uiso 0.367(4) 1 calc R U P A 2
N701 N 0.8134(4) 0.6939(4) 0.3899(4) 0.0519(14) Uani 0.367(4) 1 d D . P A 2
N702 N 0.6726(5) 0.9760(5) 0.2088(5) 0.063(3) Uani 0.367(4) 1 d D . P A 2
O701 O 0.7886(4) 0.8474(4) 0.4395(4) 0.0644(15) Uani 0.367(4) 1 d D . P A 2
O702 O 0.8005(4) 0.9393(4) 0.3085(4) 0.0630(18) Uani 0.367(4) 1 d D . P A 2
O703 O 0.8017(5) 0.7144(4) 0.2264(4) 0.0713(18) Uani 0.367(4) 1 d D . P A 2
O704 O 0.6934(6) 0.8358(5) 0.1500(4) 0.099(3) Uani 0.367(4) 1 d D . P A 2
O705 O 0.6424(4) 0.7557(4) 0.3944(4) 0.0586(14) Uani 0.367(4) 1 d D . P A 2
O706 O 0.5902(4) 0.9153(4) 0.3382(5) 0.057(2) Uani 0.367(4) 1 d D . P A 2
C1Q C 0.2888(3) 0.7838(5) 0.8949(3) 0.074(2) Uani 1 1 d D . . B 2
C2Q C 0.2077(3) 0.7875(4) 0.8883(3) 0.063(2) Uani 1 1 d D . . B 2
C3Q C 0.1538(3) 0.8299(4) 0.9376(3) 0.065(2) Uani 1 1 d D . . B 2
H3Q H 0.0975 0.8346 0.9322 0.078 Uiso 1 1 calc R U . B 2
C4Q C 0.1816(4) 0.8643(4) 0.9934(4) 0.069(2) Uani 1 1 d D . . B 2
H4Q H 0.1449 0.8914 1.0289 0.083 Uiso 1 1 calc R U . B 2
C5Q C 0.2640(4) 0.8606(5) 0.9994(4) 0.075(2) Uani 1 1 d D . . B 2
H5Q H 0.2823 0.8869 1.0381 0.089 Uiso 1 1 calc R U . B 2
C6Q C 0.3190(4) 0.8199(5) 0.9510(3) 0.070(2) Uani 1 1 d D . . B 2
H6Q H 0.3751 0.8167 0.9555 0.084 Uiso 1 1 calc R U . B 2
Cl1Q Cl 0.35947(14) 0.7306(2) 0.83420(13) 0.1326(13) Uani 1 1 d D . . B 2
Cl2Q Cl 0.17101(14) 0.74299(18) 0.81658(12) 0.0973(8) Uani 1 1 d D . . B 2
C1S C 0.4044(5) 0.3836(7) 0.3238(11) 0.076(4) Uani 0.714(5) 1 d D U P C 1
C2S C 0.3262(4) 0.3758(5) 0.3365(7) 0.074(3) Uani 0.714(5) 1 d D U P C 1
C3S C 0.2725(5) 0.4325(6) 0.3734(8) 0.062(3) Uani 0.714(5) 1 d D U P C 1
H3S H 0.2179 0.4285 0.3809 0.075 Uiso 0.714(5) 1 calc R U P C 1
C4S C 0.2987(6) 0.4932(6) 0.3984(8) 0.066(3) Uani 0.714(5) 1 d D U P C 1
H4S H 0.2631 0.5309 0.4264 0.079 Uiso 0.714(5) 1 calc R U P C 1
C5S C 0.3775(5) 0.5016(5) 0.3839(6) 0.063(3) Uani 0.714(5) 1 d D U P C 1
H5S H 0.3938 0.5463 0.4005 0.076 Uiso 0.714(5) 1 calc R U P C 1
C6S C 0.4323(5) 0.4475(5) 0.3463(6) 0.066(3) Uani 0.714(5) 1 d D U P C 1
H6S H 0.4860 0.4532 0.3362 0.079 Uiso 0.714(5) 1 calc R U P C 1
Cl1S Cl 0.4723(2) 0.3154(3) 0.2728(3) 0.162(3) Uani 0.714(5) 1 d D . P C 1
Cl2S Cl 0.2938(3) 0.2943(3) 0.3088(3) 0.147(2) Uani 0.714(5) 1 d D . P C 1
C1P C 0.4134(14) 0.4065(14) 0.318(2) 0.068(7) Uani 0.286(5) 1 d D U P C 2
C2P C 0.3820(9) 0.3416(9) 0.3086(15) 0.069(6) Uani 0.286(5) 1 d D U P C 2
C3P C 0.3044(9) 0.3405(11) 0.3336(16) 0.073(6) Uani 0.286(5) 1 d D U P C 2
H3P H 0.2814 0.2967 0.3259 0.088 Uiso 0.286(5) 1 calc R U P C 2
C4P C 0.2619(10) 0.4021(14) 0.369(2) 0.073(7) Uani 0.286(5) 1 d D U P C 2
H4P H 0.2072 0.4035 0.3828 0.088 Uiso 0.286(5) 1 calc R U P C 2
C5P C 0.2972(12) 0.4641(15) 0.385(2) 0.069(7) Uani 0.286(5) 1 d D U P C 2
H5P H 0.2678 0.5044 0.4140 0.082 Uiso 0.286(5) 1 calc R U P C 2
C6P C 0.3734(10) 0.4684(10) 0.3593(14) 0.064(6) Uani 0.286(5) 1 d D U P C 2
H6P H 0.3972 0.5111 0.3691 0.077 Uiso 0.286(5) 1 calc R U P C 2
Cl1P Cl 0.5081(4) 0.4138(4) 0.2803(4) 0.072(2) Uani 0.286(5) 1 d D . P C 2
Cl2P Cl 0.4352(7) 0.2641(6) 0.2588(7) 0.136(5) Uani 0.286(5) 1 d D . P C 2
C1W C 0.3445(5) 0.4675(3) 0.0336(3) 0.114(5) Uani 0.704(5) 1 d D U P D 1
C2W C 0.2686(5) 0.4534(2) 0.0455(3) 0.147(6) Uani 0.704(5) 1 d D U P D 1
C3W C 0.2078(5) 0.4884(3) -0.0037(4) 0.122(5) Uani 0.704(5) 1 d D U P D 1
H3W H 0.1550 0.4791 0.0039 0.147 Uiso 0.704(5) 1 calc R U P D 1
C4W C 0.2244(6) 0.5357(4) -0.0625(4) 0.098(5) Uani 0.704(5) 1 d D U P D 1
H4W H 0.1830 0.5599 -0.0966 0.118 Uiso 0.704(5) 1 calc R U P D 1
C5W C 0.3019(7) 0.5496(4) -0.0741(4) 0.166(7) Uani 0.704(5) 1 d D U P D 1
H5W H 0.3121 0.5833 -0.1161 0.199 Uiso 0.704(5) 1 calc R U P D 1
C6W C 0.3642(6) 0.5159(4) -0.0264(4) 0.123(5) Uani 0.704(5) 1 d D U P D 1
H6W H 0.4170 0.5251 -0.0340 0.148 Uiso 0.704(5) 1 calc R U P D 1
Cl1W Cl 0.4224(3) 0.4232(3) 0.0959(3) 0.168(3) Uani 0.704(5) 1 d D . P D 1
Cl2W Cl 0.2480(4) 0.3919(3) 0.1221(3) 0.192(3) Uani 0.704(5) 1 d D U P D 1
C1F C 0.2825(8) 0.4609(3) 0.0281(4) 0.140(9) Uani 0.296(5) 1 d D U P D 2
C2F C 0.2823(8) 0.5126(3) -0.0342(3) 0.138(7) Uani 0.296(5) 1 d D U P D 2
C3F C 0.3526(8) 0.5360(4) -0.0571(4) 0.104(8) Uani 0.296(5) 1 d D U P D 2
H3F H 0.3533 0.5717 -0.1001 0.124 Uiso 0.296(5) 1 calc R U P D 2
C4F C 0.4195(8) 0.5073(6) -0.0178(7) 0.083(7) Uani 0.296(5) 1 d D U P D 2
H4F H 0.4681 0.5229 -0.0331 0.100 Uiso 0.296(5) 1 calc R U P D 2
C5F C 0.4194(9) 0.4548(7) 0.0453(7) 0.145(10) Uani 0.296(5) 1 d D U P D 2
H5F H 0.4680 0.4355 0.0720 0.174 Uiso 0.296(5) 1 calc R U P D 2
C6F C 0.3507(9) 0.4301(6) 0.0700(6) 0.123(8) Uani 0.296(5) 1 d D U P D 2
H6F H 0.3502 0.3944 0.1129 0.147 Uiso 0.296(5) 1 calc R U P D 2
Cl1F Cl 0.1937(9) 0.4310(6) 0.0576(6) 0.192(3) Uani 0.296(5) 1 d D U P D 2
Cl2F Cl 0.1946(8) 0.5491(7) -0.0844(6) 0.211(10) Uani 0.296(5) 1 d D . P D 2
C1R C 0.5387(9) 1.0059(14) 0.5137(14) 0.081(6) Uani 0.5 1 d D U P E -1
C2R C 0.4644(10) 0.9864(16) 0.5125(15) 0.094(8) Uani 0.5 1 d D U P E -1
C3R C 0.4481(11) 0.9268(19) 0.5619(18) 0.141(13) Uani 0.5 1 d D U P E -1
H3R H 0.3956 0.9160 0.5650 0.169 Uiso 0.5 1 calc R U P E -1
C4R C 0.5073(9) 0.8842(9) 0.6058(10) 0.126(7) Uani 0.5 1 d D U P E -1
H4R H 0.4981 0.8397 0.6361 0.151 Uiso 0.5 1 calc R U P E -1
C5R C 0.5821(8) 0.9051(9) 0.6071(9) 0.101(6) Uani 0.5 1 d D U P E -1
H5R H 0.6200 0.8799 0.6440 0.121 Uiso 0.5 1 calc R U P E -1
C6R C 0.6018(9) 0.9615(17) 0.5559(19) 0.122(13) Uani 0.5 1 d D U P E -1
H6R H 0.6553 0.9693 0.5500 0.147 Uiso 0.5 1 calc R U P E -1
Cl1R Cl 0.5601(4) 1.0819(5) 0.4516(5) 0.106(2) Uani 0.5 1 d D . P E -1
Cl2R Cl 0.3926(3) 1.0349(5) 0.4475(6) 0.132(4) Uani 0.5 1 d D . P E -1

loop_
_atom_site_aniso_label
_atom_site_aniso_U_11
_atom_site_aniso_U_22
_atom_site_aniso_U_33
_atom_site_aniso_U_23
_atom_site_aniso_U_13
_atom_site_aniso_U_12
Mo 0.0303(2) 0.0357(3) 0.0327(2) -0.0061(2) 0.00069(18) -0.00285(19)
C101 0.033(3) 0.051(4) 0.032(3) -0.002(3) -0.005(2) -0.009(3)
C102 0.030(3) 0.045(4) 0.043(3) -0.007(3) 0.001(2) -0.007(2)
C103 0.081(5) 0.049(4) 0.039(3) -0.017(3) 0.000(3) -0.005(4)
C104 0.060(5) 0.082(6) 0.067(5) -0.045(5) 0.030(4) -0.024(4)
C105 0.059(5) 0.067(5) 0.084(6) -0.040(5) -0.023(4) 0.021(4)
C106 0.128(8) 0.037(4) 0.051(4) -0.012(3) 0.010(5) -0.012(4)
C107 0.040(3) 0.069(5) 0.074(5) -0.045(4) 0.014(3) -0.013(3)
O1 0.043(2) 0.039(3) 0.057(3) 0.006(2) -0.010(2) -0.0004(19)
O2 0.041(2) 0.073(3) 0.038(2) 0.004(2) -0.0007(18) -0.018(2)
Sn2 0.03095(19) 0.0429(2) 0.0375(2) -0.01363(17) 0.00082(15) -0.00425(16)
C201 0.029(3) 0.038(3) 0.059(4) -0.010(3) 0.009(3) -0.008(2)
C202 0.035(3) 0.036(3) 0.053(4) -0.002(3) 0.009(3) 0.002(2)
C203 0.032(3) 0.035(3) 0.042(3) 0.002(2) 0.006(2) 0.001(2)
C204 0.030(3) 0.037(3) 0.036(3) -0.006(2) 0.000(2) -0.003(2)
C205 0.027(2) 0.041(3) 0.030(3) -0.006(2) 0.001(2) -0.002(2)
C206 0.028(2) 0.035(3) 0.031(3) 0.000(2) 0.002(2) -0.002(2)
C207 0.029(3) 0.043(3) 0.032(3) -0.004(2) 0.006(2) 0.002(2)
C208 0.036(3) 0.049(4) 0.028(3) -0.003(3) 0.001(2) 0.002(3)
C209 0.033(3) 0.072(5) 0.039(3) -0.016(3) -0.004(2) 0.004(3)
C210 0.038(3) 0.092(6) 0.036(3) -0.021(4) -0.002(3) 0.004(3)
C211 0.035(3) 0.108(7) 0.040(3) -0.027(4) -0.007(3) 0.000(4)
C212 0.037(3) 0.077(5) 0.055(4) -0.034(4) 0.004(3) -0.010(3)
C213 0.035(3) 0.068(5) 0.078(5) -0.051(4) 0.016(3) -0.017(3)
C214 0.041(4) 0.081(6) 0.088(6) -0.053(5) 0.013(4) -0.014(4)
C215 0.048(4) 0.051(4) 0.108(6) -0.046(4) 0.025(4) -0.018(3)
C216 0.035(3) 0.056(4) 0.073(5) -0.030(4) 0.010(3) -0.009(3)
C217 0.048(4) 0.044(4) 0.069(5) 0.001(3) 0.005(3) -0.001(3)
C218 0.068(4) 0.040(4) 0.063(4) 0.021(3) 0.001(4) 0.003(3)
C219 0.062(4) 0.055(4) 0.048(4) 0.009(3) 0.000(3) 0.006(3)
C220 0.041(3) 0.039(3) 0.048(3) 0.003(3) 0.001(3) 0.001(3)
C221 0.033(3) 0.040(3) 0.031(3) -0.002(2) 0.004(2) -0.005(2)
C222 0.045(3) 0.039(3) 0.041(3) -0.007(3) 0.005(3) -0.008(3)
C223 0.046(3) 0.033(3) 0.049(3) 0.000(3) 0.005(3) -0.001(3)
C224 0.037(3) 0.045(4) 0.037(3) 0.005(3) 0.004(2) 0.003(3)
C225 0.050(4) 0.108(7) 0.039(4) -0.013(4) -0.009(3) 0.013(4)
C226 0.064(5) 0.158(10) 0.042(4) -0.014(5) -0.020(4) 0.009(6)
C227 0.064(5) 0.177(11) 0.038(4) -0.030(6) -0.016(4) -0.009(6)
C228 0.057(5) 0.139(9) 0.053(4) -0.050(5) -0.003(4) -0.015(5)
C229 0.068(5) 0.104(8) 0.114(7) -0.076(6) 0.024(5) -0.031(5)
C230 0.112(9) 0.115(10) 0.162(11) -0.105(9) 0.041(8) -0.050(8)
C231 0.095(7) 0.070(7) 0.171(11) -0.065(8) 0.035(8) -0.035(6)
C232 0.070(5) 0.057(5) 0.132(8) -0.038(5) 0.029(5) -0.021(4)
N201 0.034(2) 0.037(3) 0.046(3) -0.009(2) 0.002(2) -0.003(2)
N202 0.033(2) 0.042(3) 0.031(2) -0.010(2) -0.0026(19) 0.002(2)
N203 0.032(2) 0.069(4) 0.036(3) -0.018(3) -0.004(2) -0.001(2)
N204 0.034(3) 0.052(3) 0.064(3) -0.025(3) 0.001(2) -0.006(2)
N205 0.035(2) 0.035(3) 0.032(2) -0.003(2) 0.0020(19) -0.003(2)
N206 0.040(3) 0.060(4) 0.034(3) -0.011(2) -0.001(2) 0.009(2)
N207 0.045(3) 0.095(5) 0.060(4) -0.040(4) 0.006(3) -0.014(3)
N208 0.036(3) 0.042(3) 0.074(4) -0.017(3) 0.010(3) -0.006(2)
Sn1 0.03031(19) 0.0342(2) 0.0382(2) -0.00181(16) -0.00122(15) -0.00420(15)
C301 0.038(3) 0.046(4) 0.038(3) -0.005(3) -0.005(2) -0.013(3)
C302 0.051(3) 0.043(4) 0.037(3) -0.002(3) -0.004(3) -0.014(3)
C303 0.050(3) 0.045(4) 0.044(3) 0.000(3) -0.010(3) -0.017(3)
C304 0.041(3) 0.044(4) 0.041(3) -0.002(3) -0.009(3) -0.012(3)
C305 0.037(3) 0.041(4) 0.054(4) 0.002(3) -0.007(3) -0.010(3)
C306 0.036(3) 0.038(3) 0.064(4) -0.001(3) -0.008(3) -0.009(3)
C307 0.034(3) 0.033(3) 0.074(4) 0.002(3) -0.002(3) -0.007(3)
C308 0.033(3) 0.042(4) 0.057(4) -0.004(3) 0.000(3) -0.008(3)
C309 0.033(3) 0.046(4) 0.052(4) -0.004(3) 0.003(3) -0.009(3)
C310 0.042(3) 0.049(4) 0.049(3) -0.003(3) 0.009(3) -0.014(3)
C311 0.036(3) 0.039(3) 0.052(4) -0.005(3) -0.001(3) -0.011(3)
C312 0.035(3) 0.042(3) 0.045(3) 0.001(3) -0.004(2) -0.011(3)
C313 0.030(3) 0.036(3) 0.047(3) 0.001(3) -0.005(2) -0.002(2)
C314 0.029(3) 0.037(3) 0.057(4) 0.000(3) -0.004(3) -0.009(2)
C315 0.030(3) 0.035(3) 0.056(4) 0.000(3) -0.003(3) -0.007(2)
C316 0.032(3) 0.037(3) 0.048(3) -0.004(3) -0.001(2) -0.005(2)
C317 0.060(4) 0.050(4) 0.044(3) -0.009(3) 0.000(3) -0.017(3)
C318 0.079(5) 0.061(5) 0.041(4) -0.010(3) 0.005(3) -0.023(4)
C319 0.106(6) 0.066(5) 0.037(4) 0.002(3) -0.007(4) -0.026(5)
C320 0.073(5) 0.051(4) 0.047(4) 0.003(3) -0.011(3) -0.013(4)
C321 0.051(4) 0.042(4) 0.072(5) 0.003(3) -0.016(3) -0.011(3)
C322 0.044(4) 0.041(4) 0.098(6) 0.010(4) -0.017(4) -0.002(3)
C323 0.044(4) 0.036(4) 0.116(7) 0.002(4) 0.000(4) 0.005(3)
C324 0.044(4) 0.038(4) 0.088(5) 0.003(4) 0.005(3) -0.003(3)
C325 0.060(4) 0.054(4) 0.062(4) -0.004(4) 0.016(3) -0.006(3)
C326 0.066(5) 0.067(5) 0.063(5) -0.004(4) 0.021(4) -0.009(4)
C327 0.052(4) 0.063(5) 0.055(4) 0.010(3) 0.005(3) -0.018(3)
C328 0.041(3) 0.046(4) 0.054(4) 0.003(3) -0.002(3) -0.011(3)
C329 0.034(3) 0.044(4) 0.066(4) 0.006(3) -0.002(3) -0.005(3)
C330 0.043(3) 0.037(4) 0.084(5) 0.007(3) -0.008(3) -0.004(3)
C331 0.041(3) 0.037(4) 0.086(5) -0.004(3) 0.003(3) 0.000(3)
C332 0.039(3) 0.045(4) 0.067(4) -0.005(3) 0.003(3) -0.008(3)
N301 0.036(2) 0.037(3) 0.042(3) -0.003(2) -0.004(2) -0.006(2)
N302 0.036(2) 0.036(3) 0.045(3) -0.001(2) -0.007(2) -0.005(2)
N303 0.033(2) 0.033(3) 0.049(3) -0.002(2) 0.003(2) -0.004(2)
N304 0.034(2) 0.037(3) 0.043(3) -0.001(2) -0.003(2) -0.004(2)
N305 0.041(3) 0.041(3) 0.050(3) 0.003(2) -0.011(2) -0.010(2)
N306 0.042(3) 0.032(3) 0.060(3) 0.000(2) 0.008(2) 0.000(2)
N307 0.034(2) 0.036(3) 0.048(3) 0.001(2) -0.003(2) -0.005(2)
N308 0.038(3) 0.039(3) 0.044(3) -0.003(2) -0.001(2) -0.005(2)
Na4 0.0456(16) 0.0454(18) 0.107(3) -0.0163(17) -0.0175(17) -0.0048(13)
C401 0.045(3) 0.058(4) 0.093(4) -0.008(3) -0.018(3) -0.003(3)
C402 0.045(3) 0.058(4) 0.093(4) -0.009(3) -0.018(3) -0.003(3)
C403 0.083(4) 0.062(4) 0.031(4) -0.008(3) 0.003(3) -0.027(3)
C404 0.083(4) 0.061(4) 0.030(4) -0.009(3) 0.003(3) -0.027(3)
C405 0.034(5) 0.199(10) 0.071(7) 0.013(7) 0.009(4) -0.026(6)
C406 0.034(5) 0.199(10) 0.071(7) 0.013(7) 0.009(3) -0.026(6)
C407 0.040(3) 0.053(3) 0.049(4) 0.025(3) -0.003(3) -0.006(2)
C408 0.041(3) 0.053(4) 0.049(4) 0.025(3) -0.003(3) -0.006(2)
C409 0.107(8) 0.095(10) 0.077(5) 0.025(5) -0.033(5) -0.007(6)
C410 0.107(8) 0.095(10) 0.077(5) 0.026(5) -0.033(5) -0.006(6)
C411 0.095(8) 0.091(9) 0.081(7) 0.008(6) -0.029(5) -0.006(6)
C412 0.095(8) 0.090(9) 0.081(7) 0.008(6) -0.029(5) -0.006(6)
C413 0.038(3) 0.047(4) 0.079(4) -0.014(3) 0.010(3) -0.007(3)
C414 0.038(3) 0.047(4) 0.080(4) -0.014(3) 0.010(3) -0.006(3)
C415 0.035(3) 0.054(4) 0.090(7) -0.020(4) -0.015(3) -0.003(3)
C416 0.035(3) 0.055(4) 0.090(7) -0.020(4) -0.015(3) -0.003(3)
C417 0.063(5) 0.063(5) 0.070(6) 0.007(5) -0.022(4) -0.011(4)
C418 0.063(5) 0.062(5) 0.070(6) 0.007(5) -0.022(4) -0.011(4)
N401 0.035(3) 0.047(3) 0.073(4) -0.003(3) -0.002(3) -0.009(2)
N402 0.048(5) 0.074(7) 0.063(7) 0.006(5) -0.013(4) -0.009(5)
O401 0.051(3) 0.043(3) 0.099(4) -0.001(3) -0.015(3) -0.009(2)
O402 0.046(3) 0.096(5) 0.043(4) -0.045(4) 0.005(3) 0.009(3)
O403 0.088(4) 0.046(5) 0.068(4) 0.034(3) -0.037(3) 0.002(4)
O404 0.075(7) 0.101(9) 0.099(6) -0.016(6) -0.024(5) 0.031(5)
O405 0.037(2) 0.046(3) 0.092(4) -0.013(3) -0.007(3) -0.004(2)
O406 0.045(3) 0.055(3) 0.074(6) -0.006(4) -0.019(4) -0.010(3)
Na7 0.0456(16) 0.0454(18) 0.107(3) -0.0163(17) -0.0175(17) -0.0048(13)
C701 0.045(3) 0.058(4) 0.093(4) -0.008(3) -0.018(3) -0.003(3)
C702 0.045(3) 0.058(4) 0.093(4) -0.009(3) -0.018(3) -0.003(3)
C703 0.083(4) 0.062(4) 0.031(4) -0.008(3) 0.003(3) -0.027(3)
C704 0.083(4) 0.061(4) 0.030(4) -0.009(3) 0.003(3) -0.027(3)
C705 0.034(5) 0.199(10) 0.071(7) 0.013(7) 0.009(4) -0.026(6)
C706 0.034(5) 0.199(10) 0.071(7) 0.013(7) 0.009(3) -0.026(6)
C707 0.040(3) 0.053(3) 0.049(4) 0.025(3) -0.003(3) -0.006(2)
C708 0.041(3) 0.053(4) 0.049(4) 0.025(3) -0.003(3) -0.006(2)
C709 0.107(8) 0.095(10) 0.077(5) 0.025(5) -0.033(5) -0.007(6)
C710 0.107(8) 0.095(10) 0.077(5) 0.026(5) -0.033(5) -0.006(6)
C711 0.095(8) 0.091(9) 0.081(7) 0.008(6) -0.029(5) -0.006(6)
C712 0.095(8) 0.090(9) 0.081(7) 0.008(6) -0.029(5) -0.006(6)
C713 0.038(3) 0.047(4) 0.079(4) -0.014(3) 0.010(3) -0.007(3)
C714 0.038(3) 0.047(4) 0.080(4) -0.014(3) 0.010(3) -0.006(3)
C715 0.035(3) 0.054(4) 0.090(7) -0.020(4) -0.015(3) -0.003(3)
C716 0.035(3) 0.055(4) 0.090(7) -0.020(4) -0.015(3) -0.003(3)
C717 0.063(5) 0.063(5) 0.070(6) 0.007(5) -0.022(4) -0.011(4)
C718 0.063(5) 0.062(5) 0.070(6) 0.007(5) -0.022(4) -0.011(4)
N701 0.035(3) 0.047(3) 0.073(4) -0.003(3) -0.002(3) -0.009(2)
N702 0.048(5) 0.074(7) 0.063(7) 0.006(5) -0.013(4) -0.009(5)
O701 0.051(3) 0.043(3) 0.099(4) -0.001(3) -0.015(3) -0.009(2)
O702 0.046(3) 0.096(5) 0.043(4) -0.045(4) 0.005(3) 0.009(3)
O703 0.088(4) 0.046(5) 0.068(4) 0.034(3) -0.037(3) 0.002(4)
O704 0.075(7) 0.101(9) 0.099(6) -0.016(6) -0.024(5) 0.031(5)
O705 0.037(2) 0.046(3) 0.092(4) -0.013(3) -0.007(3) -0.004(2)
O706 0.045(3) 0.055(3) 0.074(6) -0.006(4) -0.019(4) -0.010(3)
C1Q 0.063(5) 0.119(7) 0.040(4) 0.004(4) 0.004(3) -0.021(5)
C2Q 0.053(4) 0.095(6) 0.043(4) 0.004(4) -0.004(3) -0.021(4)
C3Q 0.049(4) 0.093(6) 0.046(4) 0.009(4) -0.010(3) -0.006(4)
C4Q 0.070(5) 0.081(6) 0.046(4) 0.004(4) -0.015(4) 0.006(4)
C5Q 0.090(6) 0.078(6) 0.057(5) 0.007(4) -0.020(4) -0.022(5)
C6Q 0.058(4) 0.114(7) 0.043(4) 0.014(4) -0.008(3) -0.032(5)
Cl1Q 0.0696(14) 0.261(4) 0.0672(14) -0.0523(19) 0.0159(11) -0.0234(19)
Cl2Q 0.0815(14) 0.158(3) 0.0595(12) -0.0313(14) -0.0091(11) -0.0335(15)
C1S 0.061(7) 0.077(9) 0.087(8) -0.026(8) -0.010(6) 0.000(6)
C2S 0.065(6) 0.064(7) 0.101(7) -0.019(6) -0.017(6) -0.024(5)
C3S 0.057(6) 0.054(7) 0.079(7) -0.011(6) -0.003(5) -0.016(5)
C4S 0.070(6) 0.050(7) 0.074(7) 0.005(6) 0.007(5) -0.008(5)
C5S 0.075(6) 0.048(6) 0.070(7) 0.001(5) -0.007(5) -0.023(5)
C6S 0.069(6) 0.063(7) 0.071(6) -0.006(5) -0.010(6) -0.024(5)
Cl1S 0.083(3) 0.174(5) 0.234(6) -0.128(5) 0.008(3) -0.001(3)
Cl2S 0.107(3) 0.107(3) 0.245(6) -0.078(4) -0.030(3) -0.038(3)
C1P 0.053(11) 0.072(13) 0.075(12) 0.006(12) -0.005(11) -0.010(10)
C2P 0.060(11) 0.075(13) 0.077(12) -0.029(11) 0.001(10) -0.018(10)
C3P 0.069(11) 0.077(13) 0.085(12) -0.021(11) -0.012(11) -0.035(10)
C4P 0.084(12) 0.064(13) 0.072(12) -0.021(12) -0.007(11) -0.012(11)
C5P 0.080(12) 0.056(13) 0.069(12) -0.007(12) -0.004(11) -0.009(11)
C6P 0.077(11) 0.053(11) 0.062(10) -0.001(9) -0.008(10) -0.011(10)
Cl1P 0.060(4) 0.081(5) 0.075(5) 0.008(4) -0.014(3) -0.017(3)
Cl2P 0.173(11) 0.103(8) 0.151(10) -0.078(7) 0.032(8) -0.052(8)
C1W 0.102(8) 0.110(9) 0.127(9) -0.074(8) 0.007(8) 0.006(8)
C2W 0.132(11) 0.131(11) 0.187(12) -0.083(10) 0.041(10) -0.031(10)
C3W 0.125(11) 0.109(11) 0.129(11) -0.062(9) 0.000(9) -0.001(9)
C4W 0.077(9) 0.136(11) 0.068(7) -0.063(8) -0.017(7) 0.028(8)
C5W 0.217(14) 0.167(13) 0.088(10) -0.031(10) 0.027(11) 0.018(12)
C6W 0.144(10) 0.136(10) 0.084(8) -0.078(7) -0.056(8) 0.016(9)
Cl1W 0.172(5) 0.142(5) 0.179(5) -0.075(4) -0.036(4) 0.014(4)
Cl2W 0.290(7) 0.104(4) 0.178(5) -0.042(4) 0.054(5) -0.030(4)
C1F 0.137(14) 0.124(14) 0.157(14) -0.091(13) 0.014(14) 0.003(13)
C2F 0.146(12) 0.140(12) 0.121(12) -0.064(11) 0.014(12) 0.002(12)
C3F 0.132(14) 0.141(14) 0.034(11) -0.059(11) 0.002(12) -0.001(13)
C4F 0.078(12) 0.106(13) 0.085(13) -0.055(11) 0.029(11) -0.051(11)
C5F 0.128(15) 0.158(16) 0.152(16) -0.047(15) -0.003(15) -0.024(15)
C6F 0.084(13) 0.129(15) 0.163(15) -0.091(13) -0.029(13) -0.006(13)
Cl1F 0.290(7) 0.104(4) 0.178(5) -0.042(4) 0.054(5) -0.030(4)
Cl2F 0.128(12) 0.29(2) 0.197(17) -0.070(16) -0.017(12) 0.011(13)
C1R 0.044(9) 0.082(12) 0.123(17) -0.049(10) -0.004(9) -0.012(9)
C2R 0.060(11) 0.099(14) 0.132(18) -0.055(12) 0.006(10) -0.020(11)
C3R 0.127(19) 0.14(2) 0.17(2) -0.043(17) -0.018(16) -0.028(16)
C4R 0.135(15) 0.108(14) 0.149(15) -0.043(12) 0.018(13) -0.048(12)
C5R 0.089(11) 0.105(13) 0.126(13) -0.035(11) 0.003(10) -0.048(10)
C6R 0.116(19) 0.12(2) 0.13(2) -0.016(16) -0.002(16) -0.017(16)
Cl1R 0.070(3) 0.087(4) 0.170(7) -0.055(4) -0.003(4) -0.018(3)
Cl2R 0.050(3) 0.133(7) 0.223(10) -0.104(7) -0.029(4) -0.005(4)

loop_
_atom_type_symbol
_atom_type_description
_atom_type_scat_dispersion_real
_atom_type_scat_dispersion_imag
_atom_type_scat_source
C C 0.0033 0.0016 'International Tables Vol C Tables 4.2.6.8 and 6.1.1.4'
H H 0.0000 0.0000 'International Tables Vol C Tables 4.2.6.8 and 6.1.1.4'
Cl Cl 0.1484 0.1585 'International Tables Vol C Tables 4.2.6.8 and 6.1.1.4'
Mo Mo -1.6832 0.6857 'International Tables Vol C Tables 4.2.6.8 and 6.1.1.4'
N N 0.0061 0.0033 'International Tables Vol C Tables 4.2.6.8 and 6.1.1.4'
Na Na 0.0362 0.0249 'International Tables Vol C Tables 4.2.6.8 and 6.1.1.4'
O O 0.0106 0.0060 'International Tables Vol C Tables 4.2.6.8 and 6.1.1.4'
Sn Sn -0.6537 1.4246 'International Tables Vol C Tables 4.2.6.8 and 6.1.1.4'

loop_
_geom_angle_atom_site_label_1
_geom_angle_atom_site_label_2
_geom_angle_atom_site_label_3
_geom_angle
C102 Mo C101 106.4(2)
C102 Mo C105 103.0(3)
C101 Mo C105 142.5(3)
C102 Mo C104 135.2(3)
C101 Mo C104 109.6(3)
C105 Mo C104 34.3(3)
C102 Mo C106 96.4(3)
C101 Mo C106 154.7(3)
C105 Mo C106 34.6(3)
C104 Mo C106 57.1(3)
C102 Mo C107 122.6(3)
C101 Mo C107 119.9(3)
C105 Mo C107 58.0(3)
C104 Mo C107 57.0(2)
C106 Mo C107 35.3(3)
C102 Mo C103 154.1(3)
C101 Mo C103 98.7(2)
C105 Mo C103 57.5(3)
C104 Mo C103 34.1(3)
C106 Mo C103 57.7(3)
C107 Mo C103 34.4(2)
C102 Mo Sn1 75.49(16)
C101 Mo Sn1 75.67(15)
C105 Mo Sn1 89.8(2)
C104 Mo Sn1 88.38(19)
C106 Mo Sn1 121.5(3)
C107 Mo Sn1 144.59(16)
C103 Mo Sn1 117.6(2)
C102 Mo Sn2 75.97(15)
C101 Mo Sn2 75.45(16)
C105 Mo Sn2 135.1(2)
C104 Mo Sn2 138.60(19)
C106 Mo Sn2 100.5(3)
C107 Mo Sn2 84.29(16)
C103 Mo Sn2 105.1(2)
Sn1 Mo Sn2 131.09(2)
O1 C101 Mo 177.7(5)
O2 C102 Mo 174.2(5)
C104 C103 C107 107.4(7)
C104 C103 Mo 71.4(4)
C107 C103 Mo 72.5(4)
C104 C103 H103 126.3
C107 C103 H103 126.3
Mo C103 H103 121.5
C105 C104 C103 110.2(7)
C105 C104 Mo 72.6(4)
C103 C104 Mo 74.5(4)
C105 C104 H104 124.9
C103 C104 H104 124.9
Mo C104 H104 119.7
C104 C105 C106 107.9(7)
C104 C105 Mo 73.1(4)
C106 C105 Mo 73.6(4)
C104 C105 H105 126.1
C106 C105 H105 126.1
Mo C105 H105 119.2
C105 C106 C107 107.3(7)
C105 C106 Mo 71.8(4)
C107 C106 Mo 72.8(4)
C105 C106 H106 126.4
C107 C106 H106 126.4
Mo C106 H106 120.8
C103 C107 C106 107.3(7)
C103 C107 Mo 73.1(4)
C106 C107 Mo 71.8(4)
C103 C107 H107 126.4
C106 C107 H107 126.4
Mo C107 H107 120.5
N201 Sn2 N204 80.07(19)
N201 Sn2 N202 80.01(17)
N204 Sn2 N202 132.44(18)
N201 Sn2 N203 129.13(17)
N204 Sn2 N203 80.2(2)
N202 Sn2 N203 79.79(18)
N201 Sn2 Mo 114.32(12)
N204 Sn2 Mo 113.45(13)
N202 Sn2 Mo 114.11(12)
N203 Sn2 Mo 116.56(13)
N208 C201 N201 127.7(6)
N208 C201 C202 124.6(6)
N201 C201 C202 107.7(5)
C203 C202 C217 121.2(6)
C203 C202 C201 108.2(5)
C217 C202 C201 130.5(6)
C202 C203 C220 121.9(5)
C202 C203 C204 107.0(5)
C220 C203 C204 131.1(5)
N205 C204 N201 128.6(5)
N205 C204 C203 122.7(5)
N201 C204 C203 108.8(5)
N205 C205 N202 127.6(5)
N205 C205 C206 123.4(5)
N202 C205 C206 108.6(4)
C221 C206 C207 121.1(5)
C221 C206 C205 131.7(5)
C207 C206 C205 107.1(5)
C224 C207 C206 120.7(5)
C224 C207 C208 132.5(5)
C206 C207 C208 106.6(5)
N206 C208 N202 126.5(5)
N206 C208 C207 123.5(5)
N202 C208 C207 109.9(5)
N206 C209 N203 128.1(5)
N206 C209 C210 123.0(7)
N203 C209 C210 108.9(6)
C225 C210 C211 122.2(6)
C225 C210 C209 131.1(7)
C211 C210 C209 106.6(6)
C210 C211 C228 119.5(8)
C210 C211 C212 108.2(6)
C228 C211 C212 132.2(8)
N207 C212 N203 127.1(7)
N207 C212 C211 123.8(6)
N203 C212 C211 109.0(7)
N207 C213 N204 128.5(6)
N207 C213 C214 124.5(6)
N204 C213 C214 106.9(7)
C229 C214 C215 119.5(9)
C229 C214 C213 132.3(9)
C215 C214 C213 108.1(6)
C232 C215 C214 122.2(7)
C232 C215 C216 131.3(9)
C214 C215 C216 106.3(7)
N208 C216 N204 127.3(6)
N208 C216 C215 123.5(7)
N204 C216 C215 109.0(7)
C218 C217 C202 116.8(6)
C218 C217 H217 121.6
C202 C217 H217 121.6
C217 C218 C219 122.4(6)
C217 C218 H218 118.8
C219 C218 H218 118.8
C218 C219 C220 121.0(7)
C218 C219 H219 119.5
C220 C219 H219 119.5
C203 C220 C219 116.7(6)
C203 C220 H220 121.7
C219 C220 H220 121.7
C222 C221 C206 117.6(5)
C222 C221 H221 121.2
C206 C221 H221 121.2
C221 C222 C223 121.5(5)
C221 C222 H222 119.2
C223 C222 H222 119.2
C224 C223 C222 121.1(6)
C224 C223 H223 119.5
C222 C223 H223 119.5
C223 C224 C207 118.1(5)
C223 C224 H224 121.0
C207 C224 H224 121.0
C226 C225 C210 117.7(9)
C226 C225 H225 121.2
C210 C225 H225 121.2
C225 C226 C227 121.2(9)
C225 C226 H226 119.4
C227 C226 H226 119.4
C228 C227 C226 122.0(7)
C228 C227 H227 119.0
C226 C227 H227 119.0
C227 C228 C211 117.3(9)
C227 C228 H228 121.3
C211 C228 H228 121.3
C230 C229 C214 119.4(11)
C230 C229 H229 120.3
C214 C229 H229 120.3
C229 C230 C231 121.0(9)
C229 C230 H230 119.5
C231 C230 H230 119.5
C230 C231 C232 122.3(10)
C230 C231 H231 118.8
C232 C231 H231 118.8
C215 C232 C231 115.5(10)
C215 C232 H232 122.2
C231 C232 H232 122.2
C204 N201 C201 108.2(5)
C204 N201 Sn2 123.2(4)
C201 N201 Sn2 123.2(4)
C208 N202 C205 107.8(5)
C208 N202 Sn2 125.1(3)
C205 N202 Sn2 123.1(3)
C209 N203 C212 107.2(5)
C209 N203 Sn2 124.7(4)
C212 N203 Sn2 124.5(5)
C216 N204 C213 109.6(6)
C216 N204 Sn2 123.5(4)
C213 N204 Sn2 123.1(5)
C204 N205 C205 122.3(5)
C209 N206 C208 123.3(6)
C212 N207 C213 123.5(6)
C201 N208 C216 123.1(6)
N301 Sn1 N303 130.28(18)
N301 Sn1 N304 79.61(18)
N303 Sn1 N304 80.05(18)
N301 Sn1 N302 80.23(17)
N303 Sn1 N302 79.69(18)
N304 Sn1 N302 130.67(17)
N301 Sn1 Mo 114.82(12)
N303 Sn1 Mo 114.89(13)
N304 Sn1 Mo 115.55(12)
N302 Sn1 Mo 113.78(12)
N308 C301 N301 128.9(5)
N308 C301 C302 122.4(5)
N301 C301 C302 108.5(5)
C317 C302 C303 121.2(6)
C317 C302 C301 131.8(6)
C303 C302 C301 106.9(5)
C320 C303 C302 121.0(6)
C320 C303 C304 131.6(6)
C302 C303 C304 107.4(5)
N305 C304 N301 128.4(5)
N305 C304 C303 123.3(6)
N301 C304 C303 108.2(5)
N305 C305 N302 127.3(5)
N305 C305 C306 122.9(6)
N302 C305 C306 109.8(5)
C321 C306 C307 121.0(6)
C321 C306 C305 132.5(6)
C307 C306 C305 106.5(5)
C306 C307 C324 121.0(6)
C306 C307 C308 107.3(5)
C324 C307 C308 131.7(7)
N306 C308 N302 127.8(5)
N306 C308 C307 123.7(6)
N302 C308 C307 108.4(5)
N306 C309 N303 128.5(6)
N306 C309 C310 123.2(6)
N303 C309 C310 108.2(5)
C325 C310 C311 120.3(6)
C325 C310 C309 132.0(6)
C311 C310 C309 107.7(5)
C328 C311 C310 122.1(6)
C328 C311 C312 131.2(6)
C310 C311 C312 106.7(5)
N307 C312 N303 127.7(5)
N307 C312 C311 123.2(5)
N303 C312 C311 109.0(5)
N307 C313 N304 127.0(5)
N307 C313 C314 123.4(5)
N304 C313 C314 109.6(5)
C329 C314 C315 120.4(6)
C329 C314 C313 133.0(6)
C315 C314 C313 106.5(5)
C332 C315 C314 121.4(6)
C332 C315 C316 131.1(6)
C314 C315 C316 107.4(5)
N308 C316 N304 128.3(5)
N308 C316 C315 123.3(5)
N304 C316 C315 108.3(5)
C318 C317 C302 117.5(7)
C318 C317 H317 121.3
C302 C317 H317 121.3
C317 C318 C319 121.1(7)
C317 C318 H318 119.5
C319 C318 H318 119.5
C320 C319 C318 121.9(7)
C320 C319 H319 119.0
C318 C319 H319 119.0
C319 C320 C303 117.3(7)
C319 C320 H320 121.4
C303 C320 H320 121.4
C322 C321 C306 117.5(7)
C322 C321 H321 121.2
C306 C321 H321 121.2
C321 C322 C323 121.6(7)
C321 C322 H322 119.2
C323 C322 H322 119.2
C324 C323 C322 121.8(7)
C324 C323 H323 119.1
C322 C323 H323 119.1
C323 C324 C307 117.1(7)
C323 C324 H324 121.5
C307 C324 H324 121.5
C326 C325 C310 118.5(7)
C326 C325 H325 120.7
C310 C325 H325 120.7
C325 C326 C327 120.8(7)
C325 C326 H326 119.6
C327 C326 H326 119.6
C328 C327 C326 121.0(6)
C328 C327 H327 119.5
C326 C327 H327 119.5
C311 C328 C327 117.2(6)
C311 C328 H328 121.4
C327 C328 H328 121.4
C330 C329 C314 118.3(6)
C330 C329 H329 120.9
C314 C329 H329 120.9
C329 C330 C331 121.6(6)
C329 C330 H330 119.2
C331 C330 H330 119.2
C332 C331 C330 120.7(6)
C332 C331 H331 119.7
C330 C331 H331 119.7
C331 C332 C315 117.6(6)
C331 C332 H332 121.2
C315 C332 H332 121.2
C304 N301 C301 108.8(5)
C304 N301 Sn1 124.1(4)
C301 N301 Sn1 120.9(3)
C305 N302 C308 108.0(5)
C305 N302 Sn1 125.9(4)
C308 N302 Sn1 123.3(4)
C312 N303 C309 108.3(5)
C312 N303 Sn1 124.2(4)
C309 N303 Sn1 121.9(4)
C313 N304 C316 108.1(5)
C313 N304 Sn1 126.0(4)
C316 N304 Sn1 122.6(4)
C304 N305 C305 122.7(5)
C309 N306 C308 121.9(5)
C312 N307 C313 123.0(5)
C301 N308 C316 121.0(5)
O402 Na4 O406 94.26(19)
O402 Na4 O405 138.8(2)
O406 Na4 O405 68.28(18)
O402 Na4 O403 112.4(2)
O406 Na4 O403 146.1(2)
O405 Na4 O403 100.34(19)
O402 Na4 O401 63.31(17)
O406 Na4 O401 92.6(2)
O405 Na4 O401 79.94(18)
O403 Na4 O401 117.53(18)
O402 Na4 O404 100.8(2)
O406 Na4 O404 94.4(2)
O405 Na4 O404 117.0(2)
O403 Na4 O404 61.3(2)
O401 Na4 O404 163.1(2)
O402 Na4 N401 108.46(18)
O406 Na4 N401 128.2(2)
O405 Na4 N401 64.00(16)
O403 Na4 N401 63.93(16)
O401 Na4 N401 60.79(16)
O404 Na4 N401 124.3(2)
O402 Na4 N402 60.49(18)
O406 Na4 N402 63.5(2)
O405 Na4 N402 129.5(2)
O403 Na4 N402 111.1(2)
O401 Na4 N402 115.5(2)
O404 Na4 N402 55.2(2)
N401 Na4 N402 166.3(2)
N401 C401 C402 110.8(6)
N401 C401 H40A 109.5
C402 C401 H40A 109.5
N401 C401 H40B 109.5
C402 C401 H40B 109.5
H40A C401 H40B 108.1
O401 C402 C401 107.4(6)
O401 C402 H40C 110.2
C401 C402 H40C 110.2
O401 C402 H40D 110.2
C401 C402 H40D 110.2
H40C C402 H40D 108.5
O401 C403 C404 114.3(6)
O401 C403 H40E 108.7
C404 C403 H40E 108.7
O401 C403 H40F 108.7
C404 C403 H40F 108.7
H40E C403 H40F 107.6
O402 C404 C403 109.0(6)
O402 C404 H40G 109.9
C403 C404 H40G 109.9
O402 C404 H40H 109.9
C403 C404 H40H 109.9
H40G C404 H40H 108.3
C406 C405 O402 123.7(10)
C406 C405 H40I 106.4
O402 C405 H40I 106.4
C406 C405 H40J 106.4
O402 C405 H40J 106.4
H40I C405 H40J 106.5
C405 C406 N402 118.6(9)
C405 C406 H40K 107.7
N402 C406 H40K 107.7
C405 C406 H40L 107.7
N402 C406 H40L 107.7
H40K C406 H40L 107.1
N401 C407 C408 113.9(5)
N401 C407 H40M 108.8
C408 C407 H40M 108.8
N401 C407 H40N 108.8
C408 C407 H40N 108.8
H40M C407 H40N 107.7
O403 C408 C407 109.1(6)
O403 C408 H40O 109.9
C407 C408 H40O 109.9
O403 C408 H40P 109.9
C407 C408 H40P 109.9
H40O C408 H40P 108.3
C410 C409 O403 108.6(9)
C410 C409 H40Q 110.0
O403 C409 H40Q 110.0
C410 C409 H40R 110.0
O403 C409 H40R 110.0
H40Q C409 H40R 108.4
O404 C410 C409 107.4(10)
O404 C410 H41A 110.2
C409 C410 H41A 110.2
O404 C410 H41B 110.2
C409 C410 H41B 110.2
H41A C410 H41B 108.5
O404 C411 C412 102.6(10)
O404 C411 H41C 111.2
C412 C411 H41C 111.2
O404 C411 H41D 111.2
C412 C411 H41D 111.2
H41C C411 H41D 109.2
N402 C412 C411 114.3(9)
N402 C412 H41E 108.7
C411 C412 H41E 108.7
N402 C412 H41F 108.7
C411 C412 H41F 108.7
H41E C412 H41F 107.6
N401 C413 C414 110.5(5)
N401 C413 H41G 109.5
C414 C413 H41G 109.5
N401 C413 H41H 109.5
C414 C413 H41H 109.5
H41G C413 H41H 108.1
O405 C414 C413 108.3(6)
O405 C414 H41I 110.0
C413 C414 H41I 110.0
O405 C414 H41J 110.0
C413 C414 H41J 110.0
H41I C414 H41J 108.4
O405 C415 C416 108.9(7)
O405 C415 H41K 109.9
C416 C415 H41K 109.9
O405 C415 H41L 109.9
C416 C415 H41L 109.9
H41K C415 H41L 108.3
O406 C416 C415 110.4(6)
O406 C416 H41M 109.6
C415 C416 H41M 109.6
O406 C416 H41N 109.6
C415 C416 H41N 109.6
H41M C416 H41N 108.1
O406 C417 C418 108.3(6)
O406 C417 H41O 110.0
C418 C417 H41O 110.0
O406 C417 H41P 110.0
C418 C417 H41P 110.0
H41O C417 H41P 108.4
N402 C418 C417 113.3(8)
N402 C418 H41Q 108.9
C417 C418 H41Q 108.9
N402 C418 H41R 108.9
C417 C418 H41R 108.9
H41Q C418 H41R 107.7
C401 N401 C413 111.2(6)
C401 N401 C407 110.0(5)
C413 N401 C407 112.0(5)
C401 N401 Na4 112.9(4)
C413 N401 Na4 105.8(4)
C407 N401 Na4 104.6(4)
C412 N402 C406 110.0(9)
C412 N402 C418 110.4(7)
C406 N402 C418 113.4(8)
C412 N402 Na4 116.2(6)
C406 N402 Na4 103.9(5)
C418 N402 Na4 102.9(5)
C403 O401 C402 113.6(6)
C403 O401 Na4 106.9(4)
C402 O401 Na4 107.7(4)
C405 O402 C404 112.6(7)
C405 O402 Na4 121.5(5)
C404 O402 Na4 123.1(5)
C408 O403 C409 111.4(7)
C408 O403 Na4 120.6(4)
C409 O403 Na4 113.4(5)
C410 O404 C411 99.8(9)
C410 O404 Na4 114.4(6)
C411 O404 Na4 126.1(6)
C415 O405 C414 109.3(6)
C415 O405 Na4 110.7(5)
C414 O405 Na4 120.9(4)
C417 O406 C416 112.5(6)
C417 O406 Na4 123.3(6)
C416 O406 Na4 109.6(4)
O702 Na7 O706 94.28(19)
O702 Na7 O705 138.8(2)
O706 Na7 O705 68.27(19)
O702 Na7 O703 112.4(2)
O706 Na7 O703 146.1(2)
O705 Na7 O703 100.34(19)
O702 Na7 O701 63.31(17)
O706 Na7 O701 92.6(2)
O705 Na7 O701 79.94(18)
O703 Na7 O701 117.53(18)
O702 Na7 O704 100.7(2)
O706 Na7 O704 94.4(2)
O705 Na7 O704 117.0(2)
O703 Na7 O704 61.3(2)
O701 Na7 O704 163.0(2)
O702 Na7 N701 108.45(18)
O706 Na7 N701 128.2(2)
O705 Na7 N701 64.00(16)
O703 Na7 N701 63.92(16)
O701 Na7 N701 60.79(16)
O704 Na7 N701 124.3(2)
O702 Na7 N702 60.49(18)
O706 Na7 N702 63.5(2)
O705 Na7 N702 129.5(2)
O703 Na7 N702 111.1(2)
O701 Na7 N702 115.5(2)
O704 Na7 N702 55.2(2)
N701 Na7 N702 166.3(2)
N701 C701 C702 110.8(6)
N701 C701 H70A 109.5
C702 C701 H70A 109.5
N701 C701 H70B 109.5
C702 C701 H70B 109.5
H70A C701 H70B 108.1
O701 C702 C701 107.4(6)
O701 C702 H70C 110.2
C701 C702 H70C 110.2
O701 C702 H70D 110.2
C701 C702 H70D 110.2
H70C C702 H70D 108.5
O701 C703 C704 114.3(6)
O701 C703 H70E 108.7
C704 C703 H70E 108.7
O701 C703 H70F 108.7
C704 C703 H70F 108.7
H70E C703 H70F 107.6
O702 C704 C703 109.0(6)
O702 C704 H70G 109.9
C703 C704 H70G 109.9
O702 C704 H70H 109.9
C703 C704 H70H 109.9
H70G C704 H70H 108.3
C706 C705 O702 123.7(10)
C706 C705 H70I 106.4
O702 C705 H70I 106.4
C706 C705 H70J 106.4
O702 C705 H70J 106.4
H70I C705 H70J 106.5
C705 C706 N702 118.8(9)
C705 C706 H70K 107.6
N702 C706 H70K 107.6
C705 C706 H70L 107.6
N702 C706 H70L 107.6
H70K C706 H70L 107.1
N701 C707 C708 113.9(5)
N701 C707 H70M 108.8
C708 C707 H70M 108.8
N701 C707 H70N 108.8
C708 C707 H70N 108.8
H70M C707 H70N 107.7
O703 C708 C707 109.1(6)
O703 C708 H70O 109.9
C707 C708 H70O 109.9
O703 C708 H70P 109.9
C707 C708 H70P 109.9
H70O C708 H70P 108.3
C710 C709 O703 108.6(9)
C710 C709 H70Q 110.0
O703 C709 H70Q 110.0
C710 C709 H70R 110.0
O703 C709 H70R 110.0
H70Q C709 H70R 108.4
O704 C710 C709 107.3(10)
O704 C710 H71A 110.2
C709 C710 H71A 110.2
O704 C710 H71B 110.2
C709 C710 H71B 110.2
H71A C710 H71B 108.5
O704 C711 C712 102.6(10)
O704 C711 H71C 111.3
C712 C711 H71C 111.3
O704 C711 H71D 111.3
C712 C711 H71D 111.3
H71C C711 H71D 109.2
N702 C712 C711 114.3(10)
N702 C712 H71E 108.7
C711 C712 H71E 108.7
N702 C712 H71F 108.7
C711 C712 H71F 108.7
H71E C712 H71F 107.6
N701 C713 C714 110.5(5)
N701 C713 H71G 109.5
C714 C713 H71G 109.5
N701 C713 H71H 109.5
C714 C713 H71H 109.5
H71G C713 H71H 108.1
O705 C714 C713 108.3(6)
O705 C714 H71I 110.0
C713 C714 H71I 110.0
O705 C714 H71J 110.0
C713 C714 H71J 110.0
H71I C714 H71J 108.4
O705 C715 C716 108.9(7)
O705 C715 H71K 109.9
C716 C715 H71K 109.9
O705 C715 H71L 109.9
C716 C715 H71L 109.9
H71K C715 H71L 108.3
O706 C716 C715 110.3(6)
O706 C716 H71M 109.6
C715 C716 H71M 109.6
O706 C716 H71N 109.6
C715 C716 H71N 109.6
H71M C716 H71N 108.1
O706 C717 C718 108.3(6)
O706 C717 H71O 110.0
C718 C717 H71O 110.0
O706 C717 H71P 110.0
C718 C717 H71P 110.0
H71O C717 H71P 108.4
N702 C718 C717 113.3(8)
N702 C718 H71Q 108.9
C717 C718 H71Q 108.9
N702 C718 H71R 108.9
C717 C718 H71R 108.9
H71Q C718 H71R 107.7
C701 N701 C713 111.2(6)
C701 N701 C707 110.1(5)
C713 N701 C707 112.0(5)
C701 N701 Na7 112.9(4)
C713 N701 Na7 105.8(4)
C707 N701 Na7 104.6(4)
C712 N702 C706 110.0(9)
C712 N702 C718 110.3(7)
C706 N702 C718 113.4(8)
C712 N702 Na7 116.2(6)
C706 N702 Na7 103.9(5)
C718 N702 Na7 102.9(5)
C703 O701 C702 113.6(6)
C703 O701 Na7 106.9(4)
C702 O701 Na7 107.7(4)
C705 O702 C704 112.6(7)
C705 O702 Na7 121.5(5)
C704 O702 Na7 123.1(5)
C708 O703 C709 111.4(7)
C708 O703 Na7 120.6(4)
C709 O703 Na7 113.4(5)
C710 O704 C711 99.8(9)
C710 O704 Na7 114.3(6)
C711 O704 Na7 126.1(6)
C715 O705 C714 109.3(6)
C715 O705 Na7 110.7(5)
C714 O705 Na7 120.9(4)
C717 O706 C716 112.4(6)
C717 O706 Na7 123.3(6)
C716 O706 Na7 109.6(4)
C2Q C1Q C6Q 122.0(5)
C2Q C1Q Cl1Q 121.4(4)
C6Q C1Q Cl1Q 116.5(5)
C1Q C2Q C3Q 119.6(5)
C1Q C2Q Cl2Q 121.2(4)
C3Q C2Q Cl2Q 119.1(4)
C4Q C3Q C2Q 119.6(5)
C4Q C3Q H3Q 120.2
C2Q C3Q H3Q 120.2
C3Q C4Q C5Q 120.4(6)
C3Q C4Q H4Q 119.8
C5Q C4Q H4Q 119.8
C6Q C5Q C4Q 121.5(6)
C6Q C5Q H5Q 119.2
C4Q C5Q H5Q 119.2
C5Q C6Q C1Q 116.8(6)
C5Q C6Q H6Q 121.6
C1Q C6Q H6Q 121.6
C2S C1S C6S 122.4(6)
C2S C1S Cl1S 120.8(5)
C6S C1S Cl1S 116.6(5)
C1S C2S C3S 119.9(5)
C1S C2S Cl2S 121.1(5)
C3S C2S Cl2S 119.0(5)
C4S C3S C2S 118.9(6)
C4S C3S H3S 120.5
C2S C3S H3S 120.5
C3S C4S C5S 120.8(7)
C3S C4S H4S 119.6
C5S C4S H4S 119.6
C6S C5S C4S 122.0(6)
C6S C5S H5S 119.0
C4S C5S H5S 119.0
C5S C6S C1S 115.9(6)
C5S C6S H6S 122.1
C1S C6S H6S 122.1
C2P C1P C6P 122.5(6)
C2P C1P Cl1P 120.9(5)
C6P C1P Cl1P 116.6(6)
C1P C2P C3P 119.5(6)
C1P C2P Cl2P 121.1(6)
C3P C2P Cl2P 119.2(5)
C4P C3P C2P 119.2(6)
C4P C3P H3P 120.4
C2P C3P H3P 120.4
C3P C4P C5P 120.6(7)
C3P C4P H4P 119.7
C5P C4P H4P 119.7
C6P C5P C4P 121.8(7)
C6P C5P H5P 119.1
C4P C5P H5P 119.1
C5P C6P C1P 115.9(7)
C5P C6P H6P 122.0
C1P C6P H6P 122.0
C2W C1W C6W 123.1(6)
C2W C1W Cl1W 120.0(5)
C6W C1W Cl1W 116.9(5)
C1W C2W C3W 119.6(5)
C1W C2W Cl2W 120.7(5)
C3W C2W Cl2W 119.7(5)
C4W C3W C2W 119.1(6)
C4W C3W H3W 120.4
C2W C3W H3W 120.4
C3W C4W C5W 120.7(7)
C3W C4W H4W 119.6
C5W C4W H4W 119.6
C6W C5W C4W 122.0(7)
C6W C5W H5W 119.0
C4W C5W H5W 119.0
C5W C6W C1W 115.5(6)
C5W C6W H6W 122.2
C1W C6W H6W 122.2
C2F C1F C6F 122.9(6)
C2F C1F Cl1F 120.1(5)
C6F C1F Cl1F 117.0(6)
C1F C2F C3F 119.8(5)
C1F C2F Cl2F 120.6(6)
C3F C2F Cl2F 119.6(5)
C4F C3F C2F 118.7(6)
C4F C3F H3F 120.6
C2F C3F H3F 120.6
C3F C4F C5F 121.2(7)
C3F C4F H4F 119.4
C5F C4F H4F 119.4
C6F C5F C4F 121.8(7)
C6F C5F H5F 119.1
C4F C5F H5F 119.1
C5F C6F C1F 115.6(6)
C5F C6F H6F 122.2
C1F C6F H6F 122.2
C2R C1R C6R 122.4(6)
C2R C1R Cl1R 119.9(5)
C6R C1R Cl1R 117.2(6)
C3R C2R C1R 119.4(6)
C3R C2R Cl2R 120.2(5)
C1R C2R Cl2R 120.3(5)
C4R C3R C2R 119.3(7)
C4R C3R H3R 120.4
C2R C3R H3R 120.4
C3R C4R C5R 120.5(7)
C3R C4R H4R 119.8
C5R C4R H4R 119.8
C6R C5R C4R 121.3(7)
C6R C5R H5R 119.3
C4R C5R H5R 119.3
C5R C6R C1R 115.7(7)
C5R C6R H6R 122.1
C1R C6R H6R 122.1

loop_
_geom_bond_atom_site_label_1
_geom_bond_atom_site_label_2
_geom_bond_distance
Mo C102 1.971(6)
Mo C101 1.984(6)
Mo C105 2.309(7)
Mo C104 2.315(6)
Mo C106 2.331(7)
Mo C107 2.345(6)
Mo C103 2.353(6)
Mo Sn1 2.6855(6)
Mo Sn2 2.6865(6)
C101 O1 1.153(7)
C102 O2 1.163(6)
C103 C104 1.369(10)
C103 C107 1.389(10)
C103 H103 0.9500
C104 C105 1.365(11)
C104 H104 0.9500
C105 C106 1.381(12)
C105 H105 0.9500
C106 C107 1.420(11)
C106 H106 0.9500
C107 H107 0.9500
Sn2 N201 2.152(5)
Sn2 N204 2.160(5)
Sn2 N202 2.163(4)
Sn2 N203 2.164(5)
C201 N208 1.325(8)
C201 N201 1.398(7)
C201 C202 1.454(8)
C202 C203 1.383(8)
C202 C217 1.392(9)
C203 C220 1.390(8)
C203 C204 1.449(8)
C204 N205 1.327(7)
C204 N201 1.396(7)
C205 N205 1.328(7)
C205 N202 1.395(6)
C205 C206 1.440(8)
C206 C221 1.398(7)
C206 C207 1.405(7)
C207 C224 1.397(8)
C207 C208 1.432(8)
C208 N206 1.346(7)
C208 N202 1.376(7)
C209 N206 1.316(8)
C209 N203 1.383(9)
C209 C210 1.463(8)
C210 C225 1.376(10)
C210 C211 1.383(11)
C211 C228 1.418(9)
C211 C212 1.426(10)
C212 N207 1.302(9)
C212 N203 1.409(8)
C213 N207 1.330(10)
C213 N204 1.410(8)
C213 C214 1.450(11)
C214 C229 1.397(10)
C214 C215 1.418(12)
C215 C232 1.392(11)
C215 C216 1.448(9)
C216 N208 1.333(9)
C216 N204 1.378(9)
C217 C218 1.375(10)
C217 H217 0.9500
C218 C219 1.386(10)
C218 H218 0.9500
C219 C220 1.391(9)
C219 H219 0.9500
C220 H220 0.9500
C221 C222 1.371(8)
C221 H221 0.9500
C222 C223 1.416(8)
C222 H222 0.9500
C223 C224 1.369(8)
C223 H223 0.9500
C224 H224 0.9500
C225 C226 1.376(10)
C225 H225 0.9500
C226 C227 1.378(14)
C226 H226 0.9500
C227 C228 1.371(13)
C227 H227 0.9500
C228 H228 0.9500
C229 C230 1.352(15)
C229 H229 0.9500
C230 C231 1.394(16)
C230 H230 0.9500
C231 C232 1.415(13)
C231 H231 0.9500
C232 H232 0.9500
Sn1 N301 2.154(5)
Sn1 N303 2.159(5)
Sn1 N304 2.165(5)
Sn1 N302 2.167(4)
C301 N308 1.317(7)
C301 N301 1.390(7)
C301 C302 1.460(8)
C302 C317 1.392(9)
C302 C303 1.397(9)
C303 C320 1.391(9)
C303 C304 1.460(8)
C304 N305 1.313(8)
C304 N301 1.390(7)
C305 N305 1.354(8)
C305 N302 1.370(7)
C305 C306 1.436(8)
C306 C321 1.389(9)
C306 C307 1.396(9)
C307 C324 1.404(9)
C307 C308 1.442(8)
C308 N306 1.338(8)
C308 N302 1.390(7)
C309 N306 1.321(8)
C309 N303 1.389(7)
C309 C310 1.454(8)
C310 C325 1.386(9)
C310 C311 1.391(8)
C311 C328 1.384(8)
C311 C312 1.452(8)
C312 N307 1.332(7)
C312 N303 1.387(7)
C313 N307 1.341(7)
C313 N304 1.380(7)
C313 C314 1.435(8)
C314 C329 1.383(8)
C314 C315 1.403(8)
C315 C332 1.387(8)
C315 C316 1.443(8)
C316 N308 1.341(7)
C316 N304 1.391(7)
C317 C318 1.382(9)
C317 H317 0.9500
C318 C319 1.392(11)
C318 H318 0.9500
C319 C320 1.379(10)
C319 H319 0.9500
C320 H320 0.9500
C321 C322 1.381(10)
C321 H321 0.9500
C322 C323 1.386(11)
C322 H322 0.9500
C323 C324 1.376(10)
C323 H323 0.9500
C324 H324 0.9500
C325 C326 1.383(10)
C325 H325 0.9500
C326 C327 1.400(10)
C326 H326 0.9500
C327 C328 1.395(9)
C327 H327 0.9500
C328 H328 0.9500
C329 C330 1.372(9)
C329 H329 0.9500
C330 C331 1.399(10)
C330 H330 0.9500
C331 C332 1.387(9)
C331 H331 0.9500
C332 H332 0.9500
Na4 O402 2.527(6)
Na4 O406 2.528(6)
Na4 O405 2.543(6)
Na4 O403 2.626(7)
Na4 O401 2.711(6)
Na4 O404 2.825(7)
Na4 N401 2.859(6)
Na4 N402 2.954(7)
C401 N401 1.469(9)
C401 C402 1.508(10)
C401 H40A 0.9900
C401 H40B 0.9900
C402 O401 1.414(8)
C402 H40C 0.9900
C402 H40D 0.9900
C403 O401 1.404(8)
C403 C404 1.488(10)
C403 H40E 0.9900
C403 H40F 0.9900
C404 O402 1.413(8)
C404 H40G 0.9900
C404 H40H 0.9900
C405 C406 1.255(12)
C405 O402 1.399(11)
C405 H40I 0.9900
C405 H40J 0.9900
C406 N402 1.462(11)
C406 H40K 0.9900
C406 H40L 0.9900
C407 N401 1.485(8)
C407 C408 1.503(10)
C407 H40M 0.9900
C407 H40N 0.9900
C408 O403 1.403(8)
C408 H40O 0.9900
C408 H40P 0.9900
C409 C410 1.472(14)
C409 O403 1.480(10)
C409 H40Q 0.9900
C409 H40R 0.9900
C410 O404 1.381(13)
C410 H41A 0.9900
C410 H41B 0.9900
C411 O404 1.450(12)
C411 C412 1.468(17)
C411 H41C 0.9900
C411 H41D 0.9900
C412 N402 1.395(12)
C412 H41E 0.9900
C412 H41F 0.9900
C413 N401 1.478(8)
C413 C414 1.519(9)
C413 H41G 0.9900
C413 H41H 0.9900
C414 O405 1.434(9)
C414 H41I 0.9900
C414 H41J 0.9900
C415 O405 1.422(8)
C415 C416 1.477(12)
C415 H41K 0.9900
C415 H41L 0.9900
C416 O406 1.441(10)
C416 H41M 0.9900
C416 H41N 0.9900
C417 O406 1.427(10)
C417 C418 1.520(13)
C417 H41O 0.9900
C417 H41P 0.9900
C418 N402 1.463(13)
C418 H41Q 0.9900
C418 H41R 0.9900
Na7 O702 2.527(6)
Na7 O706 2.528(6)
Na7 O705 2.543(6)
Na7 O703 2.626(7)
Na7 O701 2.711(6)
Na7 O704 2.825(7)
Na7 N701 2.859(6)
Na7 N702 2.954(7)
C701 N701 1.469(9)
C701 C702 1.508(10)
C701 H70A 0.9900
C701 H70B 0.9900
C702 O701 1.414(8)
C702 H70C 0.9900
C702 H70D 0.9900
C703 O701 1.404(8)
C703 C704 1.488(10)
C703 H70E 0.9900
C703 H70F 0.9900
C704 O702 1.413(8)
C704 H70G 0.9900
C704 H70H 0.9900
C705 C706 1.254(12)
C705 O702 1.399(11)
C705 H70I 0.9900
C705 H70J 0.9900
C706 N702 1.461(11)
C706 H70K 0.9900
C706 H70L 0.9900
C707 N701 1.485(8)
C707 C708 1.503(10)
C707 H70M 0.9900
C707 H70N 0.9900
C708 O703 1.403(8)
C708 H70O 0.9900
C708 H70P 0.9900
C709 C710 1.472(14)
C709 O703 1.480(10)
C709 H70Q 0.9900
C709 H70R 0.9900
C710 O704 1.381(13)
C710 H71A 0.9900
C710 H71B 0.9900
C711 O704 1.450(12)
C711 C712 1.468(17)
C711 H71C 0.9900
C711 H71D 0.9900
C712 N702 1.395(12)
C712 H71E 0.9900
C712 H71F 0.9900
C713 N701 1.478(8)
C713 C714 1.519(9)
C713 H71G 0.9900
C713 H71H 0.9900
C714 O705 1.434(9)
C714 H71I 0.9900
C714 H71J 0.9900
C715 O705 1.422(8)
C715 C716 1.477(12)
C715 H71K 0.9900
C715 H71L 0.9900
C716 O706 1.441(10)
C716 H71M 0.9900
C716 H71N 0.9900
C717 O706 1.428(10)
C717 C718 1.520(13)
C717 H71O 0.9900
C717 H71P 0.9900
C718 N702 1.463(13)
C718 H71Q 0.9900
C718 H71R 0.9900
C1Q C2Q 1.374(7)
C1Q C6Q 1.386(8)
C1Q Cl1Q 1.749(6)
C2Q C3Q 1.381(7)
C2Q Cl2Q 1.740(5)
C3Q C4Q 1.345(8)
C3Q H3Q 0.9500
C4Q C5Q 1.396(8)
C4Q H4Q 0.9500
C5Q C6Q 1.369(9)
C5Q H5Q 0.9500
C6Q H6Q 0.9500
C1S C2S 1.375(7)
C1S C6S 1.390(8)
C1S Cl1S 1.752(6)
C2S C3S 1.382(8)
C2S Cl2S 1.739(6)
C3S C4S 1.344(8)
C3S H3S 0.9500
C4S C5S 1.394(9)
C4S H4S 0.9500
C5S C6S 1.371(9)
C5S H5S 0.9500
C6S H6S 0.9500
C1P C2P 1.374(7)
C1P C6P 1.388(8)
C1P Cl1P 1.752(7)
C2P C3P 1.383(8)
C2P Cl2P 1.740(6)
C3P C4P 1.343(9)
C3P H3P 0.9500
C4P C5P 1.396(9)
C4P H4P 0.9500
C5P C6P 1.373(10)
C5P H5P 0.9500
C6P H6P 0.9500
C1W C2W 1.373(7)
C1W C6W 1.387(8)
C1W Cl1W 1.760(6)
C2W C3W 1.382(8)
C2W Cl2W 1.744(6)
C3W C4W 1.344(8)
C3W H3W 0.9500
C4W C5W 1.397(9)
C4W H4W 0.9500
C5W C6W 1.378(9)
C5W H5W 0.9500
C6W H6W 0.9500
C1F C2F 1.374(7)
C1F C6F 1.383(8)
C1F Cl1F 1.754(7)
C2F C3F 1.384(8)
C2F Cl2F 1.736(6)
C3F C4F 1.337(9)
C3F H3F 0.9500
C4F C5F 1.394(9)
C4F H4F 0.9500
C5F C6F 1.378(10)
C5F H5F 0.9500
C6F H6F 0.9500
C1R C2R 1.379(7)
C1R C6R 1.386(9)
C1R Cl1R 1.753(7)
C2R C3R 1.378(8)
C2R Cl2R 1.742(6)
C3R C4R 1.347(9)
C3R H3R 0.9500
C4R C5R 1.398(9)
C4R H4R 0.9500
C5R C6R 1.376(10)
C5R H5R 0.9500
C6R H6R 0.9500
